data_1550281
loop_
_publ_author_name
'Chambers, Geoffrey M.'
'Johnson, Samantha I.'
'Raugei, Simone'
'Bullock, R. Morris'

_publ_section_title
;
 Anion control of tautomeric equilibria: Fe--H vs. N--H influenced by
 NH&#x22EF;F hydrogen bonding
;
_journal_name_full 'Chemical Science'
_journal_paper_doi 10.1039/C8SC04239J
_journal_year 2019
_chemical_formula_moiety 'C14 H27 Fe N O3 P2, C32 H12 B F24'
_chemical_formula_sum 'C46 H39 B F24 Fe N O3 P2'
_chemical_formula_weight 1238.38
_chemical_name_systematic
; 
 ? 
;
_chemical_properties_physical Air-sensitive,Oxygen-sensitive
_space_group_crystal_system triclinic
_space_group_IT_number 2
_space_group_name_Hall '-P 1'
_space_group_name_H-M_alt 'P -1'
_symmetry_space_group_name_Hall '-P 1'
_symmetry_space_group_name_H-M 'P -1'
_atom_sites_solution_hydrogens geom
_atom_sites_solution_primary iterative
_audit_creation_date 2016-11-27
_audit_creation_method
; 
Olex2 1.2 
(compiled 2016.09.09 svn.r3337 for OlexSys, GUI svn.r5227) 
;
_audit_update_record
;
2017-12-12 deposited with the CCDC.
2018-11-23 downloaded from the CCDC.
;
_cell_angle_alpha 67.1494(13)
_cell_angle_beta 86.3179(12)
_cell_angle_gamma 85.5446(12)
_cell_formula_units_Z 4
_cell_length_a 12.4386(3)
_cell_length_b 19.8125(5)
_cell_length_c 23.4119(6)
_cell_measurement_reflns_used 9821
_cell_measurement_temperature 230
_cell_measurement_theta_max 26.383
_cell_measurement_theta_min 2.235
_cell_volume 5297.1(2)
_computing_cell_refinement 'SAINT V8.34A (Bruker, 2005)'
_computing_data_collection 'APEX2 V2013.10-0 (Bruker, 2013)'
_computing_data_reduction
; 
SAINT V8.34A, XPREP v2013/3, SADABS V2012/1, TWINABS V2012/1 
(Bruker, 2012 & 2013) 
;
_computing_molecular_graphics 'Olex2 (Dolomanov et al., 2009)'
_computing_publication_material 'Olex2 (Dolomanov et al., 2009)'
_computing_structure_refinement 'SHELX-2013-4 (Sheldrick, 2013)'
_computing_structure_solution 'SHELX-2013-4 (Sheldrick, 2013)'
_diffrn_ambient_temperature 230
_diffrn_measured_fraction_theta_full 1.000
_diffrn_measured_fraction_theta_max 0.995
_diffrn_measurement_device_type 'Bruker APEX-II CCD'
_diffrn_measurement_method '\f and \w scans'
_diffrn_radiation_type MoK\a
_diffrn_radiation_wavelength 0.71073
_diffrn_radiation_wavelength_id a09a_0m
_diffrn_reflns_av_R_equivalents 0.0416
_diffrn_reflns_av_unetI/netI 0.0370
_diffrn_reflns_Laue_measured_fraction_full 1.000
_diffrn_reflns_Laue_measured_fraction_max 0.995
_diffrn_reflns_limit_h_max 15
_diffrn_reflns_limit_h_min -15
_diffrn_reflns_limit_k_max 24
_diffrn_reflns_limit_k_min -24
_diffrn_reflns_limit_l_max 29
_diffrn_reflns_limit_l_min -29
_diffrn_reflns_number 83502
_diffrn_reflns_point_group_measured_fraction_full 1.000
_diffrn_reflns_point_group_measured_fraction_max 0.995
_diffrn_reflns_theta_full 25.242
_diffrn_reflns_theta_max 26.564
_diffrn_reflns_theta_min 1.117
_diffrn_standards_number 0
_exptl_absorpt_coefficient_mu 0.470
_exptl_absorpt_correction_T_max 0.93446
_exptl_absorpt_correction_T_min 0.87835
_exptl_absorpt_correction_type integration
_exptl_absorpt_process_details 'SHELXTL/XPREP V2005/2 (Bruker, 2005)'
_exptl_crystal_colour green
_exptl_crystal_colour_primary green
_exptl_crystal_density_diffrn 1.553
_exptl_crystal_description prism
_exptl_crystal_F_000 2492
_exptl_crystal_id a09a_0m
_exptl_crystal_preparation
; 
The data crystal was mounted using oil (Parantone-N, Exxon) to a 
0.3 mm cryo-loop (Hampton Research) with the 0 0 1 scattering 
planes roughly normal to the spindle axis. 
;
_exptl_crystal_size_max 0.583
_exptl_crystal_size_mid 0.28
_exptl_crystal_size_min 0.238
_refine_diff_density_max 0.578
_refine_diff_density_min -0.516
_refine_diff_density_rms 0.047
_refine_ls_extinction_method none
_refine_ls_goodness_of_fit_ref 1.075
_refine_ls_hydrogen_treatment constr
_refine_ls_matrix_type full
_refine_ls_number_parameters 1779
_refine_ls_number_reflns 22026
_refine_ls_number_restraints 1185
_refine_ls_restrained_S_all 1.177
_refine_ls_R_factor_all 0.0676
_refine_ls_R_factor_gt 0.0427
_refine_ls_shift/su_max 0.003
_refine_ls_shift/su_mean 0.000
_refine_ls_structure_factor_coef Fsqd
_refine_ls_weighting_details 'w=1/[\s^2^(Fo^2^)+(0.0687P)^2^] where P=(Fo^2^+2Fc^2^)/3'
_refine_ls_weighting_scheme calc
_refine_ls_wR_factor_gt 0.1149
_refine_ls_wR_factor_ref 0.1258
_reflns_Friedel_coverage 0.000
_reflns_number_gt 14975
_reflns_number_total 22026
_reflns_threshold_expression 'I > 2\s(I)'
_cod_data_source_file c8sc04239j2.cif
_cod_data_source_block a09a_0m
_cod_database_code 1550281
_shelxl_version_number 2014-3
_shelx_space_group_comment
; 
The symmetry employed for this shelxl refinement is uniquely defined 
by the following loop, which should always be used as a source of 
symmetry information in preference to the above space-group names. 
They are only intended as comments. 
;
_shelx_estimated_absorpt_t_max 0.896
_shelx_estimated_absorpt_t_min 0.771
_olex2_refinement_description
; 
1. Fixed Uiso 
 At 1.2 times of: 
  All C(H) groups, All C(H,H) groups 
 At 1.5 times of: 
  All C(H,H,H) groups 
2. Restrained distances 
 F46-F47 \\sim F46-F48 \\sim F47-F48 \\sim F46A-F47A \\sim F46A-F48A \\sim 
F47A-F48A 
 with sigma of 0.01 
 F34-F35 \\sim F34-F36 \\sim F35-F36 \\sim F34A-F35A \\sim F34A-F36A \\sim 
F35A-F36A 
 with sigma of 0.01 
 F31-F32 \\sim F31-F33 \\sim F32-F33 \\sim F31A-F32A \\sim F31A-F33A \\sim 
F32A-F33A 
 with sigma of 0.01 
 F25-F26 \\sim F25-F27 \\sim F26-F27 \\sim F25A-F26A \\sim F25A-F27A \\sim 
F26A-F27A 
 with sigma of 0.01 
 F43-F44 \\sim F43-F45 \\sim F44-F45 \\sim F43A-F44A \\sim F43A-F45A \\sim 
F44A-F45A 
 with sigma of 0.01 
 F37-F38 \\sim F37-F39 \\sim F38-F39 \\sim F37A-F38A \\sim F37A-F39A \\sim 
F38A-F39A 
 with sigma of 0.01 
 F40-F41 \\sim F40-F42 \\sim F41-F42 \\sim F40A-F41A \\sim F40A-F42A \\sim 
F41A-F42A 
 with sigma of 0.01 
 F16-F17 \\sim F16-F18 \\sim F17-F18 \\sim F16A-F17A \\sim F16A-F18A \\sim 
F17A-F18A 
 with sigma of 0.01 
 F7-F8 \\sim F7-F9 \\sim F8-F9 \\sim F7A-F8A \\sim F7A-F9A \\sim F8A-F9A 
 with sigma of 0.01 
 F1-F2 \\sim F1-F3 \\sim F2-F3 \\sim F1A-F2A \\sim F1A-F3A \\sim F2A-F3A 
 with sigma of 0.01 
 F10-F11 \\sim F10-F12 \\sim F11-F12 \\sim F10A-F11A \\sim F10A-F12A \\sim 
F11A-F12A 
 with sigma of 0.01 
 F4-F5 \\sim F4-F6 \\sim F5-F6 \\sim F4A-F5A \\sim F4A-F6A \\sim F5A-F6A 
 with sigma of 0.01 
 F19-F20 \\sim F19-F70 \\sim F20-F70 \\sim F19A-F20A \\sim F19A-F70A \\sim 
F20A-F70A 
 with sigma of 0.01 
3. Uiso/Uaniso restraints and constraints 
F1 \\sim F1A \\sim F2 \\sim F2A \\sim F3 \\sim F3A \\sim F4 \\sim F4A \\sim F5 
\\sim F5A \\sim F6 \\sim F6A \\sim F7 \\sim F7A \\sim F8 \\sim F8A \\sim F9 
\\sim F9A \\sim F10 \\sim F10A \\sim F11 \\sim F11A \\sim F12 \\sim F12A \\sim 
F13 \\sim F14 \\sim F15 \\sim F16 \\sim F16A \\sim F17 \\sim F17A \\sim F18 
\\sim F18A \\sim F19 \\sim F20 \\sim F21 \\sim F22 \\sim F23 \\sim F70 \\sim 
F25 \\sim F25A \\sim F26 \\sim F26A \\sim F27 \\sim F27A \\sim F28 \\sim F29 
\\sim F30 \\sim F31 \\sim F31A \\sim F32 \\sim F32A \\sim F33 \\sim F33A \\sim 
F34 \\sim F34A \\sim F35 \\sim F35A \\sim F36 \\sim F36A \\sim F37 \\sim F37A 
\\sim F38 \\sim F38A \\sim F39 \\sim F39A \\sim F40 \\sim F40A \\sim F41 \\sim 
F41A \\sim F42 \\sim F42A \\sim F43 \\sim F43A \\sim F44 \\sim F44A \\sim F45 
\\sim F45A \\sim F46 \\sim F46A \\sim F47 \\sim F47A \\sim F48 \\sim F48A \\sim 
F20A \\sim F70A \\sim F19A: within 2A with sigma of 0.01 and sigma for terminal 
atoms of 0.02 
Uanis(F1) \\sim Ueq, Uanis(F1A) \\sim Ueq, Uanis(F2) \\sim Ueq, Uanis(F2A) 
\\sim Ueq, Uanis(F3) \\sim Ueq, Uanis(F3A) \\sim Ueq, Uanis(F4) \\sim Ueq, 
Uanis(F4A) \\sim Ueq, Uanis(F5) \\sim Ueq, Uanis(F5A) \\sim Ueq, Uanis(F6) 
\\sim Ueq, Uanis(F6A) \\sim Ueq, Uanis(F7) \\sim Ueq, Uanis(F7A) \\sim Ueq, 
Uanis(F8) \\sim Ueq, Uanis(F8A) \\sim Ueq, Uanis(F9) \\sim Ueq, Uanis(F9A) 
\\sim Ueq, Uanis(F10) \\sim Ueq, Uanis(F10A) \\sim Ueq, Uanis(F11) \\sim Ueq, 
Uanis(F11A) \\sim Ueq, Uanis(F12) \\sim Ueq, Uanis(F12A) \\sim Ueq, Uanis(F13) 
\\sim Ueq, Uanis(F14) \\sim Ueq, Uanis(F15) \\sim Ueq, Uanis(F16) \\sim Ueq, 
Uanis(F16A) \\sim Ueq, Uanis(F17) \\sim Ueq, Uanis(F17A) \\sim Ueq, Uanis(F18) 
\\sim Ueq, Uanis(F18A) \\sim Ueq, Uanis(F19) \\sim Ueq, Uanis(F20) \\sim Ueq, 
Uanis(F21) \\sim Ueq, Uanis(F22) \\sim Ueq, Uanis(F23) \\sim Ueq, Uanis(F70) 
\\sim Ueq, Uanis(F25) \\sim Ueq, Uanis(F25A) \\sim Ueq, Uanis(F26) \\sim Ueq, 
Uanis(F26A) \\sim Ueq, Uanis(F27) \\sim Ueq, Uanis(F27A) \\sim Ueq, Uanis(F28) 
\\sim Ueq, Uanis(F29) \\sim Ueq, Uanis(F30) \\sim Ueq, Uanis(F31) \\sim Ueq, 
Uanis(F31A) \\sim Ueq, Uanis(F32) \\sim Ueq, Uanis(F32A) \\sim Ueq, Uanis(F33) 
\\sim Ueq, Uanis(F33A) \\sim Ueq, Uanis(F34) \\sim Ueq, Uanis(F34A) \\sim Ueq, 
Uanis(F35) \\sim Ueq, Uanis(F35A) \\sim Ueq, Uanis(F36) \\sim Ueq, Uanis(F36A) 
\\sim Ueq, Uanis(F37) \\sim Ueq, Uanis(F37A) \\sim Ueq, Uanis(F38) \\sim Ueq, 
Uanis(F38A) \\sim Ueq, Uanis(F39) \\sim Ueq, Uanis(F39A) \\sim Ueq, Uanis(F40) 
\\sim Ueq, Uanis(F40A) \\sim Ueq, Uanis(F41) \\sim Ueq, Uanis(F41A) \\sim Ueq, 
Uanis(F42) \\sim Ueq, Uanis(F42A) \\sim Ueq, Uanis(F43) \\sim Ueq, Uanis(F43A) 
\\sim Ueq, Uanis(F44) \\sim Ueq, Uanis(F44A) \\sim Ueq, Uanis(F45) \\sim Ueq, 
Uanis(F45A) \\sim Ueq, Uanis(F46) \\sim Ueq, Uanis(F46A) \\sim Ueq, Uanis(F47) 
\\sim Ueq, Uanis(F47A) \\sim Ueq, Uanis(F48) \\sim Ueq, Uanis(F48A) \\sim Ueq, 
Uanis(F20A) \\sim Ueq, Uanis(F70A) \\sim Ueq, Uanis(F19A) \\sim Ueq: with sigma 
of 0.01 and sigma for terminal atoms of 0.02 
4. Rigid body (RIGU) restrains 
 F1, F1A, F2, F2A, F3, F3A, F4, F4A, F5, F5A, F6, F6A, F7, F7A, F8, F8A, F9, 
 F9A, F10, F10A, F11, F11A, F12, F12A, F13, F14, F15, F16, F16A, F17, F17A, F18, 
  F18A, F19, F20, F21, F22, F23, F70, F25, F25A, F26, F26A, F27, F27A, F28, F29, 
  F30, F31, F31A, F32, F32A, F33, F33A, F34, F34A, F35, F35A, F36, F36A, F37, 
 F37A, F38, F38A, F39, F39A, F40, F40A, F41, F41A, F42, F42A, F43, F43A, F44, 
 F44A, F45, F45A, F46, F46A, F47, F47A, F48, F48A, F20A, F70A, F19A 
 with sigma for 1-2 distances of 0.004 and sigma for 1-3 distances of 0.004 
5. Others 
 Sof(F46A)=Sof(F47A)=Sof(F48A)=1-FVAR(1) 
 Sof(F46)=Sof(F47)=Sof(F48)=FVAR(1) 
 Sof(F34A)=Sof(F35A)=Sof(F36A)=1-FVAR(2) 
 Sof(F34)=Sof(F35)=Sof(F36)=FVAR(2) 
 Sof(F31A)=Sof(F32A)=Sof(F33A)=1-FVAR(3) 
 Sof(F31)=Sof(F32)=Sof(F33)=FVAR(3) 
 Sof(F25A)=Sof(F26A)=Sof(F27A)=1-FVAR(4) 
 Sof(F25)=Sof(F26)=Sof(F27)=FVAR(4) 
 Sof(F16A)=Sof(F17A)=Sof(F18A)=1-FVAR(5) 
 Sof(F16)=Sof(F17)=Sof(F18)=FVAR(5) 
 Sof(F7A)=Sof(F8A)=Sof(F9A)=1-FVAR(6) 
 Sof(F7)=Sof(F8)=Sof(F9)=FVAR(6) 
 Sof(F1A)=Sof(F2A)=Sof(F3A)=1-FVAR(7) 
 Sof(F1)=Sof(F2)=Sof(F3)=FVAR(7) 
 Sof(F10A)=Sof(F11A)=Sof(F12A)=1-FVAR(8) 
 Sof(F10)=Sof(F11)=Sof(F12)=FVAR(8) 
 Sof(F43A)=Sof(F44A)=Sof(F45A)=1-FVAR(9) 
 Sof(F43)=Sof(F44)=Sof(F45)=FVAR(9) 
 Sof(F37A)=Sof(F38A)=Sof(F39A)=1-FVAR(10) 
 Sof(F37)=Sof(F38)=Sof(F39)=FVAR(10) 
 Sof(F40A)=Sof(F41A)=Sof(F42A)=1-FVAR(11) 
 Sof(F40)=Sof(F41)=Sof(F42)=FVAR(11) 
 Sof(F4A)=Sof(F5A)=Sof(F6A)=1-FVAR(12) 
 Sof(F4)=Sof(F5)=Sof(F6)=FVAR(12) 
 Sof(F20A)=Sof(F70A)=Sof(F19A)=1-FVAR(13) 
 Sof(F19)=Sof(F20)=Sof(F70)=FVAR(13) 
6.a Secondary CH2 refined with riding coordinates: 
 C4(H4A,H4B), C6(H6A,H6B), C8(H8A,H8B), C10(H10A,H10B), C12(H12A,H12B), 
 C13(H13A,H13B), C18(H18A,H18B), C20(H20A,H20B), C22(H22A,H22B), C24(H24A,H24B), 
  C26(H26A,H26B), C27(H27A,H27B) 
6.b Aromatic/amide H refined with riding coordinates: 
 C30(H30), C32(H32), C34(H34), C38(H38), C40(H40), C42(H42), C46(H46), 
 C48(H48), C50(H50), C54(H54), C56(H56), C58(H58), C62(H62), C64(H64), C66(H66), 
  C70(H70), C72(H72), C74(H74), C78(H78), C80(H80), C82(H82), C86(H86), 
 C88(H88), C90(H90) 
6.c Idealised Me refined as rotating group: 
 C5(H5A,H5B,H5C), C7(H7A,H7B,H7C), C9(H9A,H9B,H9C), C11(H11A,H11B,H11C), 
 C14(H14A,H14B,H14C), C19(H19A,H19B,H19C), C21(H21A,H21B,H21C), C23(H23A,H23B, 
 H23C), C25(H25A,H25B,H25C), C28(H28A,H28B,H28C) 
;
_olex2_submission_special_instructions 'No special instructions were received'

loop_
_space_group_symop_operation_xyz
'x, y, z'
'-x, -y, -z'

loop_
_atom_site_label
_atom_site_type_symbol
_atom_site_fract_x
_atom_site_fract_y
_atom_site_fract_z
_atom_site_U_iso_or_equiv
_atom_site_adp_type
_atom_site_occupancy
_atom_site_site_symmetry_order
_atom_site_calc_flag
_atom_site_refinement_flags_posn
_atom_site_refinement_flags_adp
_atom_site_refinement_flags_occupancy
_atom_site_disorder_assembly
_atom_site_disorder_group
Fe1 Fe 0.62706(2) 0.91232(2) 0.86718(2) 0.04116(9) Uani 1 1 d . . . . .
Fe2 Fe 0.07661(3) 0.59318(2) 0.63919(2) 0.04938(10) Uani 1 1 d . . . . .
P1 P 0.61460(4) 0.80309(3) 0.94773(3) 0.04270(14) Uani 1 1 d . . . . .
P2 P 0.80868(4) 0.89898(3) 0.87351(3) 0.04390(14) Uani 1 1 d . . . . .
P3 P 0.25127(5) 0.61882(4) 0.63307(3) 0.05931(18) Uani 1 1 d . . . . .
P4 P 0.04851(4) 0.69346(3) 0.55171(3) 0.04562(15) Uani 1 1 d . . . . .
F1 F 0.6747(4) 0.4681(4) 0.6254(2) 0.115(2) Uani 0.644(7) 1 d D U P A 1
F1A F 0.6516(6) 0.4022(6) 0.6430(3) 0.104(3) Uani 0.356(7) 1 d D U P A 2
F2 F 0.7223(6) 0.3683(2) 0.6182(2) 0.125(2) Uani 0.644(7) 1 d D U P A 1
F2A F 0.7871(8) 0.4073(8) 0.5860(4) 0.122(3) Uani 0.356(7) 1 d D U P A 2
F3 F 0.8157(3) 0.4574(3) 0.57609(16) 0.1033(17) Uani 0.644(7) 1 d D U P A 1
F3A F 0.7301(9) 0.4977(3) 0.6053(5) 0.110(3) Uani 0.356(7) 1 d D U P A 2
F4 F 1.1172(5) 0.2890(4) 0.6965(3) 0.1009(17) Uani 0.751(12) 1 d D U P B 1
F4A F 1.0938(10) 0.2471(7) 0.7723(7) 0.105(4) Uani 0.249(12) 1 d D U P B 2
F5 F 1.1673(3) 0.3750(2) 0.7175(3) 0.0793(11) Uani 0.751(12) 1 d D U P B 1
F5A F 1.1212(15) 0.3142(10) 0.6794(5) 0.092(4) Uani 0.249(12) 1 d D U P B 2
F6 F 1.1315(4) 0.2768(3) 0.78971(16) 0.1025(18) Uani 0.751(12) 1 d D U P B 1
F6A F 1.1620(10) 0.3480(10) 0.7492(10) 0.091(4) Uani 0.249(12) 1 d D U P B 2
F7 F 0.7922(2) 0.0766(3) 0.9536(4) 0.0993(18) Uani 0.609(6) 1 d D U P C 1
F7A F 0.8405(9) 0.0577(3) 0.9963(3) 0.113(3) Uani 0.391(6) 1 d D U P C 2
F8 F 0.9261(6) 0.12479(18) 0.9006(2) 0.111(2) Uani 0.609(6) 1 d D U P C 1
F8A F 0.8272(8) 0.1153(3) 0.9027(4) 0.100(3) Uani 0.391(6) 1 d D U P C 2
F9 F 0.9353(5) 0.0700(3) 0.9962(3) 0.1099(19) Uani 0.609(6) 1 d D U P C 1
F9A F 0.9724(4) 0.1084(4) 0.9438(5) 0.094(2) Uani 0.391(6) 1 d D U P C 2
F10 F 0.8290(9) 0.3049(5) 1.0980(3) 0.100(2) Uani 0.632(19) 1 d D U P D 1
F10A F 0.8744(11) 0.2786(8) 1.1007(6) 0.100(3) Uani 0.368(19) 1 d D U P D 2
F11 F 0.8179(7) 0.1901(4) 1.1355(4) 0.093(2) Uani 0.632(19) 1 d D U P D 1
F11A F 0.7849(13) 0.1850(5) 1.1368(8) 0.098(4) Uani 0.368(19) 1 d D U P D 2
F12 F 0.6787(4) 0.2599(5) 1.1065(4) 0.0904(17) Uani 0.632(19) 1 d D U P D 1
F12A F 0.7047(12) 0.2886(10) 1.0991(6) 0.110(4) Uani 0.368(19) 1 d D U P D 2
F13 F 1.08234(13) 0.42050(13) 0.99743(8) 0.0962(6) Uani 1 1 d . U . . .
F14 F 1.18498(12) 0.44800(12) 0.91741(9) 0.0937(6) Uani 1 1 d . U . . .
F15 F 1.13629(15) 0.52839(13) 0.95506(11) 0.1199(8) Uani 1 1 d . U . . .
F16 F 0.9556(3) 0.7070(2) 0.7921(3) 0.1143(19) Uani 0.604(8) 1 d D U P E 1
F16A F 0.9430(6) 0.7009(5) 0.7466(6) 0.135(4) Uani 0.396(8) 1 d D U P E 2
F17 F 0.7900(4) 0.6907(4) 0.8016(3) 0.107(3) Uani 0.604(8) 1 d D U P E 1
F17A F 0.8222(10) 0.6997(7) 0.8130(5) 0.124(4) Uani 0.396(8) 1 d D U P E 2
F18 F 0.8807(8) 0.6765(2) 0.7288(2) 0.125(3) Uani 0.604(8) 1 d D U P E 1
F18A F 0.7871(9) 0.6722(3) 0.7398(5) 0.128(3) Uani 0.396(8) 1 d D U P E 2
F19 F 0.4378(4) 0.54141(18) 0.93967(14) 0.1374(15) Uani 0.829(5) 1 d D U P F 1
F20 F 0.3569(3) 0.5839(2) 0.8554(2) 0.1218(16) Uani 0.829(5) 1 d D U P F 1
F21 F 0.29735(11) 0.36281(11) 0.83011(10) 0.0960(6) Uani 1 1 d . U . . .
F22 F 0.41739(12) 0.27601(8) 0.85490(7) 0.0697(4) Uani 1 1 d . U . . .
F23 F 0.41575(14) 0.35425(10) 0.76304(7) 0.0845(5) Uani 1 1 d . U . . .
F70 F 0.5136(2) 0.61383(16) 0.8590(2) 0.1090(13) Uani 0.829(5) 1 d D U P F 1
C29 C 0.83129(15) 0.38655(10) 0.79200(9) 0.0349(4) Uani 1 1 d . . . . .
C30 C 0.77473(16) 0.40823(11) 0.73769(10) 0.0393(5) Uani 1 1 d . . . . .
H30 H 0.7037 0.4285 0.7372 0.047 Uiso 1 1 calc R . . . .
C31 C 0.81917(17) 0.40108(12) 0.68429(10) 0.0444(5) Uani 1 1 d . . . . .
C32 C 0.92311(18) 0.37172(12) 0.68315(11) 0.0478(5) Uani 1 1 d . . . . .
H32 H 0.9531 0.3662 0.6472 0.057 Uiso 1 1 calc R . . . .
C33 C 0.98239(16) 0.35054(12) 0.73592(10) 0.0427(5) Uani 1 1 d . . . . .
C34 C 0.93745(16) 0.35876(11) 0.78841(10) 0.0398(5) Uani 1 1 d . . . . .
H34 H 0.9800 0.3451 0.8234 0.048 Uiso 1 1 calc R . . . .
C35 C 0.7555(2) 0.42547(17) 0.62748(12) 0.0619(7) Uani 1 1 d . . . . .
C36 C 1.0959(2) 0.32038(15) 0.73520(13) 0.0581(6) Uani 1 1 d . . . . .
C37 C 0.80074(14) 0.31711(11) 0.91592(9) 0.0343(4) Uani 1 1 d . . . . .
C38 C 0.82627(15) 0.24989(11) 0.91059(10) 0.0374(5) Uani 1 1 d . . . . .
H38 H 0.8353 0.2488 0.8708 0.045 Uiso 1 1 calc R . . . .
C39 C 0.83889(15) 0.18442(11) 0.96190(10) 0.0399(5) Uani 1 1 d . . . . .
C40 C 0.82465(16) 0.18334(12) 1.02116(10) 0.0433(5) Uani 1 1 d . . . . .
H40 H 0.8327 0.1391 1.0559 0.052 Uiso 1 1 calc R . . . .
C41 C 0.79823(15) 0.24895(12) 1.02825(10) 0.0398(5) Uani 1 1 d . . . . .
C42 C 0.78614(15) 0.31403(11) 0.97652(10) 0.0383(5) Uani 1 1 d . . . . .
H42 H 0.7674 0.3577 0.9826 0.046 Uiso 1 1 calc R . . . .
C43 C 0.87124(19) 0.11561(13) 0.95211(12) 0.0520(6) Uani 1 1 d . . . . .
C44 C 0.7843(2) 0.25051(15) 1.09106(12) 0.0591(7) Uani 1 1 d . . . . .
C45 C 0.85700(15) 0.45824(11) 0.86197(10) 0.0375(5) Uani 1 1 d . . . . .
C46 C 0.84017(18) 0.53180(12) 0.82266(11) 0.0471(5) Uani 1 1 d . . . . .
H46 H 0.7851 0.5449 0.7940 0.057 Uiso 1 1 calc R . . . .
C47 C 0.9020(2) 0.58603(13) 0.82458(12) 0.0575(7) Uani 1 1 d . . . . .
C48 C 0.9860(2) 0.56881(15) 0.86417(13) 0.0620(7) Uani 1 1 d . . . . .
H48 H 1.0282 0.6056 0.8653 0.074 Uiso 1 1 calc R . . . .
C49 C 1.00715(17) 0.49649(14) 0.90211(12) 0.0520(6) Uani 1 1 d . . . . .
C50 C 0.94253(16) 0.44245(12) 0.90133(10) 0.0428(5) Uani 1 1 d . . . . .
H50 H 0.9574 0.3936 0.9284 0.051 Uiso 1 1 calc R . . . .
C51 C 0.8745(3) 0.66414(15) 0.78460(18) 0.0823(10) Uani 1 1 d . . . . .
C52 C 1.1014(2) 0.47379(19) 0.94287(15) 0.0704(8) Uani 1 1 d . . . . .
C53 C 0.65501(15) 0.41795(11) 0.85446(9) 0.0370(5) Uani 1 1 d . . . . .
C54 C 0.60759(17) 0.47632(12) 0.86817(10) 0.0444(5) Uani 1 1 d . . . . .
H54 H 0.6521 0.5049 0.8796 0.053 Uiso 1 1 calc R . . . .
C55 C 0.49770(17) 0.49386(13) 0.86556(11) 0.0489(6) Uani 1 1 d . . . . .
C56 C 0.42911(17) 0.45270(13) 0.85007(11) 0.0471(5) Uani 1 1 d . . . . .
H56 H 0.3546 0.4650 0.8476 0.057 Uiso 1 1 calc R . . . .
C57 C 0.47284(15) 0.39301(11) 0.83836(10) 0.0394(5) Uani 1 1 d . . . . .
C58 C 0.58342(15) 0.37641(11) 0.84046(9) 0.0378(5) Uani 1 1 d . . . . .
H58 H 0.6110 0.3355 0.8321 0.045 Uiso 1 1 calc R . . . .
C59 C 0.4518(2) 0.55796(18) 0.87947(18) 0.0761(9) Uani 1 1 d . . . . .
C60 C 0.40158(17) 0.34739(13) 0.82083(12) 0.0507(6) Uani 1 1 d . . . . .
B1 B 0.78525(17) 0.39512(12) 0.85637(11) 0.0353(5) Uani 1 1 d . . . . .
F25 F -0.0320(4) -0.0571(4) 0.6141(3) 0.109(2) Uani 0.635(8) 1 d D U P G 1
F25A F 0.0698(11) -0.0250(6) 0.5522(3) 0.128(3) Uani 0.365(8) 1 d D U P G 2
F26 F 0.0903(6) -0.1192(2) 0.6738(3) 0.136(2) Uani 0.635(8) 1 d D U P G 1
F26A F -0.0183(8) -0.0804(7) 0.6349(5) 0.102(3) Uani 0.365(8) 1 d D U P G 2
F27 F 0.1278(5) -0.0610(4) 0.5781(4) 0.122(3) Uani 0.635(8) 1 d D U P G 1
F27A F 0.1483(8) -0.1036(5) 0.6290(7) 0.120(3) Uani 0.365(8) 1 d D U P G 2
F28 F -0.15206(12) 0.13737(11) 0.67373(11) 0.1038(7) Uani 1 1 d . U . . .
F29 F -0.05183(14) 0.15406(10) 0.73707(7) 0.0838(5) Uani 1 1 d . U . . .
F30 F -0.05004(12) 0.22663(8) 0.64331(7) 0.0733(4) Uani 1 1 d . U . . .
F31 F 0.3854(5) -0.1719(3) 0.7575(4) 0.115(2) Uani 0.470(6) 1 d D U P H 1
F31A F 0.4618(8) -0.1700(2) 0.7794(2) 0.112(2) Uani 0.530(6) 1 d D U P H 2
F32 F 0.4976(8) -0.2125(3) 0.7070(2) 0.111(3) Uani 0.470(6) 1 d D U P H 1
F32A F 0.4193(5) -0.1918(3) 0.7037(3) 0.115(2) Uani 0.530(6) 1 d D U P H 2
F33 F 0.5510(7) -0.1815(3) 0.7753(3) 0.131(3) Uani 0.470(6) 1 d D U P H 1
F33A F 0.5805(4) -0.2043(2) 0.7264(3) 0.122(2) Uani 0.530(6) 1 d D U P H 2
F34 F 0.7234(5) -0.0369(3) 0.5350(3) 0.150(3) Uani 0.736(6) 1 d D U P I 1
F34A F 0.7614(11) -0.0327(9) 0.5649(7) 0.149(6) Uani 0.264(6) 1 d D U P I 2
F35 F 0.7644(3) 0.0458(4) 0.5641(3) 0.155(2) Uani 0.736(6) 1 d D U P I 1
F35A F 0.7108(13) 0.0783(6) 0.5256(8) 0.114(4) Uani 0.264(6) 1 d D U P I 2
F36 F 0.6543(4) 0.0699(4) 0.4941(2) 0.150(3) Uani 0.736(6) 1 d D U P I 1
F36A F 0.6465(9) 0.0042(11) 0.4960(5) 0.134(4) Uani 0.264(6) 1 d D U P I 2
F37 F 0.69362(16) 0.13206(13) 0.78941(18) 0.0815(10) Uani 0.773(5) 1 d D U P J 1
F37A F 0.6850(6) 0.1738(8) 0.7365(7) 0.090(3) Uani 0.227(5) 1 d D U P J 2
F38 F 0.6511(3) 0.2266(2) 0.71441(14) 0.1159(18) Uani 0.773(5) 1 d D U P J 1
F38A F 0.5953(6) 0.2604(4) 0.7461(7) 0.091(3) Uani 0.227(5) 1 d D U P J 2
F39 F 0.6151(2) 0.2196(3) 0.8056(2) 0.1092(17) Uani 0.773(5) 1 d D U P J 1
F39A F 0.6432(10) 0.1721(8) 0.8243(4) 0.107(5) Uani 0.227(5) 1 d D U P J 2
F40 F 0.3372(6) 0.0371(6) 0.9283(4) 0.107(3) Uani 0.515(13) 1 d D U P K 1
F40A F 0.2428(9) 0.0056(4) 0.8923(4) 0.105(3) Uani 0.485(13) 1 d D U P K 2
F41 F 0.2369(9) 0.1319(3) 0.8908(3) 0.111(2) Uani 0.515(13) 1 d D U P K 1
F41A F 0.3148(7) 0.0715(7) 0.9288(4) 0.099(3) Uani 0.485(13) 1 d D U P K 2
F42 F 0.2037(6) 0.0362(6) 0.8790(3) 0.099(3) Uani 0.515(13) 1 d D U P K 1
F42A F 0.1812(7) 0.1121(5) 0.8729(4) 0.117(3) Uani 0.485(13) 1 d D U P K 2
F43 F 0.2741(6) 0.2336(6) 0.4034(5) 0.105(2) Uani 0.631(17) 1 d D U P L 1
F43A F 0.3024(11) 0.2078(7) 0.4115(9) 0.095(3) Uani 0.369(17) 1 d D U P L 2
F44 F 0.3842(8) 0.3164(3) 0.3698(3) 0.0969(19) Uani 0.631(17) 1 d D U P L 1
F44A F 0.3274(16) 0.3201(5) 0.3744(5) 0.116(4) Uani 0.369(17) 1 d D U P L 2
F45 F 0.4405(7) 0.2058(5) 0.4089(3) 0.111(2) Uani 0.631(17) 1 d D U P L 1
F45A F 0.4598(6) 0.2438(11) 0.3966(6) 0.106(3) Uani 0.369(17) 1 d D U P L 2
F46 F 0.3432(5) 0.4468(2) 0.5149(2) 0.1073(19) Uani 0.664(7) 1 d D U P M 1
F46A F 0.3097(5) 0.4261(6) 0.5538(7) 0.107(3) Uani 0.336(7) 1 d D U P M 2
F47 F 0.3538(6) 0.38733(19) 0.60907(18) 0.1152(19) Uani 0.664(7) 1 d D U P M 1
F47A F 0.4456(10) 0.3776(3) 0.6021(4) 0.097(3) Uani 0.336(7) 1 d D U P M 2
F48 F 0.4925(3) 0.4017(3) 0.5521(4) 0.119(2) Uani 0.664(7) 1 d D U P M 1
F48A F 0.4574(10) 0.4309(5) 0.5070(5) 0.112(3) Uani 0.336(7) 1 d D U P M 2
O1 O 0.60473(15) 1.01250(11) 0.93392(9) 0.0697(5) Uani 1 1 d . . . . .
O2 O 0.39406(14) 0.91351(11) 0.85265(9) 0.0683(5) Uani 1 1 d . . . . .
O3 O 0.65929(15) 1.01634(10) 0.73780(9) 0.0660(5) Uani 1 1 d . . . . .
O15 O 0.11430(19) 0.48495(12) 0.58087(11) 0.0919(7) Uani 1 1 d . . . . .
O16 O 0.10621(17) 0.49324(11) 0.76918(10) 0.0794(6) Uani 1 1 d . . . . .
O17 O -0.15823(16) 0.58189(12) 0.65628(11) 0.0887(7) Uani 1 1 d . . . . .
N1 N 0.82376(13) 0.78347(10) 0.98556(9) 0.0468(5) Uani 1 1 d . . . . .
N2 N 0.26073(15) 0.72213(11) 0.51496(9) 0.0555(5) Uani 1 1 d . . . . .
C2 C 0.48424(19) 0.91234(13) 0.85794(11) 0.0490(6) Uani 1 1 d . . . . .
C2AA C 0.61350(17) 0.97447(13) 0.90791(11) 0.0480(5) Uani 1 1 d . . . . .
C3 C 0.64616(18) 0.97677(14) 0.78812(13) 0.0508(6) Uani 1 1 d . . . . .
C4 C 0.8771(2) 0.84422(13) 0.83407(13) 0.0653(7) Uani 1 1 d . . . . .
H4A H 0.9552 0.8462 0.8361 0.078 Uiso 1 1 calc R . . . .
H4B H 0.8589 0.7930 0.8561 0.078 Uiso 1 1 calc R . . . .
C5 C 0.8484(4) 0.86890(17) 0.76641(15) 0.1146(15) Uani 1 1 d . . . . .
H5A H 0.8892 0.8382 0.7480 0.172 Uiso 1 1 calc GR . . . .
H5B H 0.8659 0.9196 0.7441 0.172 Uiso 1 1 calc GR . . . .
H5C H 0.7718 0.8646 0.7640 0.172 Uiso 1 1 calc GR . . . .
C6 C 0.87125(18) 0.98675(12) 0.84193(13) 0.0573(6) Uani 1 1 d . . . . .
H6A H 0.8529 1.0114 0.7983 0.069 Uiso 1 1 calc R . . . .
H6B H 0.8388 1.0171 0.8637 0.069 Uiso 1 1 calc R . . . .
C7 C 0.9933(2) 0.98466(15) 0.84552(16) 0.0826(10) Uani 1 1 d . . . . .
H7A H 1.0271 0.9546 0.8243 0.124 Uiso 1 1 calc GR . . . .
H7B H 1.0129 0.9639 0.8886 0.124 Uiso 1 1 calc GR . . . .
H7C H 1.0177 1.0341 0.8259 0.124 Uiso 1 1 calc GR . . . .
C8 C 0.6319(2) 0.72669(13) 0.92305(13) 0.0619(7) Uani 1 1 d . . . . .
H8A H 0.5763 0.7328 0.8933 0.074 Uiso 1 1 calc R . . . .
H8B H 0.7020 0.7296 0.9008 0.074 Uiso 1 1 calc R . . . .
C9 C 0.6266(4) 0.65086(17) 0.97299(18) 0.1210(16) Uani 1 1 d . . . . .
H9A H 0.6342 0.6148 0.9542 0.181 Uiso 1 1 calc GR . . . .
H9B H 0.5577 0.6467 0.9956 0.181 Uiso 1 1 calc GR . . . .
H9C H 0.6845 0.6423 1.0013 0.181 Uiso 1 1 calc GR . . . .
C10 C 0.48759(18) 0.78860(15) 0.99370(12) 0.0598(7) Uani 1 1 d . . . . .
H10A H 0.4303 0.7858 0.9680 0.072 Uiso 1 1 calc R . . . .
H10B H 0.4944 0.7413 1.0288 0.072 Uiso 1 1 calc R . . . .
C11 C 0.4540(2) 0.84793(18) 1.01840(13) 0.0746(9) Uani 1 1 d . . . . .
H11A H 0.4345 0.8933 0.9842 0.112 Uiso 1 1 calc GR . . . .
H11B H 0.5136 0.8555 1.0396 0.112 Uiso 1 1 calc GR . . . .
H11C H 0.3925 0.8329 1.0472 0.112 Uiso 1 1 calc GR . . . .
C12 C 0.71176(16) 0.78287(13) 1.00845(11) 0.0479(5) Uani 1 1 d . . . . .
H12A H 0.6996 0.8192 1.0274 0.057 Uiso 1 1 calc R . . . .
H12B H 0.6991 0.7345 1.0408 0.057 Uiso 1 1 calc R . . . .
C13 C 0.85861(17) 0.85751(12) 0.95172(12) 0.0523(6) Uani 1 1 d . . . . .
H13A H 0.9377 0.8561 0.9494 0.063 Uiso 1 1 calc R . . . .
H13B H 0.8332 0.8882 0.9746 0.063 Uiso 1 1 calc R . . . .
C14 C 0.89372(18) 0.74452(14) 1.03806(13) 0.0645(7) Uani 1 1 d . . . . .
H14A H 0.8887 0.7702 1.0661 0.097 Uiso 1 1 calc GR . . . .
H14B H 0.9678 0.7427 1.0228 0.097 Uiso 1 1 calc GR . . . .
H14C H 0.8709 0.6950 1.0600 0.097 Uiso 1 1 calc GR . . . .
C15 C 0.0999(2) 0.52615(15) 0.60357(13) 0.0633(7) Uani 1 1 d . . . . .
C16 C 0.0947(2) 0.53231(15) 0.71895(14) 0.0600(7) Uani 1 1 d . . . . .
C17 C -0.0678(2) 0.58679(14) 0.65016(13) 0.0618(7) Uani 1 1 d . . . . .
C18 C -0.06508(18) 0.69239(16) 0.50645(13) 0.0601(7) Uani 1 1 d . . . . .
H18A H -0.1319 0.6944 0.5305 0.072 Uiso 1 1 calc R . . . .
H18B H -0.0658 0.7371 0.4686 0.072 Uiso 1 1 calc R . . . .
C19 C -0.0663(2) 0.62707(18) 0.48794(15) 0.0784(9) Uani 1 1 d . . . . .
H19A H -0.1234 0.6354 0.4592 0.118 Uiso 1 1 calc GR . . . .
H19B H -0.0788 0.5832 0.5246 0.118 Uiso 1 1 calc GR . . . .
H19C H 0.0026 0.6209 0.4682 0.118 Uiso 1 1 calc GR . . . .
C20 C 0.0212(2) 0.77631(14) 0.56701(13) 0.0640(7) Uani 1 1 d . . . . .
H20A H -0.0366 0.7673 0.5991 0.077 Uiso 1 1 calc R . . . .
H20B H 0.0859 0.7854 0.5841 0.077 Uiso 1 1 calc R . . . .
C21 C -0.0107(3) 0.84457(17) 0.51292(16) 0.0987(11) Uani 1 1 d . . . . .
H21A H 0.0482 0.8570 0.4821 0.148 Uiso 1 1 calc GR . . . .
H21B H -0.0270 0.8846 0.5268 0.148 Uiso 1 1 calc GR . . . .
H21C H -0.0740 0.8364 0.4948 0.148 Uiso 1 1 calc GR . . . .
C22 C 0.3365(2) 0.53512(18) 0.67404(16) 0.0918(11) Uani 1 1 d . . . . .
H22A H 0.3158 0.5177 0.7183 0.110 Uiso 1 1 calc R . . . .
H22B H 0.3192 0.4973 0.6594 0.110 Uiso 1 1 calc R . . . .
C23 C 0.4549(3) 0.5411(2) 0.6678(2) 0.1341(19) Uani 1 1 d . . . . .
H23A H 0.4790 0.5505 0.6253 0.201 Uiso 1 1 calc GR . . . .
H23B H 0.4900 0.4956 0.6953 0.201 Uiso 1 1 calc GR . . . .
H23C H 0.4735 0.5812 0.6787 0.201 Uiso 1 1 calc GR . . . .
C24 C 0.2802(2) 0.68757(19) 0.66243(15) 0.0812(9) Uani 1 1 d . . . . .
H24A H 0.3581 0.6847 0.6682 0.097 Uiso 1 1 calc R . . . .
H24B H 0.2614 0.7362 0.6310 0.097 Uiso 1 1 calc R . . . .
C25 C 0.2221(3) 0.6809(2) 0.72263(18) 0.1190(14) Uani 1 1 d . . . . .
H25A H 0.1454 0.6919 0.7160 0.178 Uiso 1 1 calc GR . . . .
H25B H 0.2495 0.7153 0.7377 0.178 Uiso 1 1 calc GR . . . .
H25C H 0.2338 0.6314 0.7530 0.178 Uiso 1 1 calc GR . . . .
C26 C 0.31324(19) 0.65324(15) 0.55479(12) 0.0652(7) Uani 1 1 d . . . . .
H26A H 0.3897 0.6603 0.5572 0.078 Uiso 1 1 calc R . . . .
H26B H 0.3090 0.6166 0.5365 0.078 Uiso 1 1 calc R . . . .
C27 C 0.15849(18) 0.71305(15) 0.49292(11) 0.0564(6) Uani 1 1 d . . . . .
H27A H 0.1678 0.6729 0.4782 0.068 Uiso 1 1 calc R . . . .
H27B H 0.1383 0.7580 0.4575 0.068 Uiso 1 1 calc R . . . .
C28 C 0.3330(2) 0.76002(17) 0.46107(13) 0.0771(9) Uani 1 1 d . . . . .
H28A H 0.3465 0.7303 0.4365 0.116 Uiso 1 1 calc GR . . . .
H28B H 0.4008 0.7674 0.4755 0.116 Uiso 1 1 calc GR . . . .
H28C H 0.2991 0.8072 0.4359 0.116 Uiso 1 1 calc GR . . . .
C61 C 0.22673(16) 0.08465(12) 0.65144(9) 0.0392(5) Uani 1 1 d . . . . .
C62 C 0.14028(16) 0.12599(12) 0.66485(9) 0.0419(5) Uani 1 1 d . . . . .
H62 H 0.1546 0.1665 0.6740 0.050 Uiso 1 1 calc R . . . .
C63 C 0.03337(16) 0.10936(12) 0.66519(10) 0.0442(5) Uani 1 1 d . . . . .
C64 C 0.00941(18) 0.05012(14) 0.65164(11) 0.0531(6) Uani 1 1 d . . . . .
H64 H -0.0624 0.0380 0.6525 0.064 Uiso 1 1 calc R . . . .
C65 C 0.09324(19) 0.00957(14) 0.63695(11) 0.0549(6) Uani 1 1 d . . . . .
C66 C 0.19909(18) 0.02694(13) 0.63650(10) 0.0477(5) Uani 1 1 d . . . . .
H66 H 0.2545 -0.0014 0.6257 0.057 Uiso 1 1 calc R . . . .
C67 C -0.05453(18) 0.15613(14) 0.67998(12) 0.0558(6) Uani 1 1 d . . . . .
C68 C 0.0709(3) -0.0542(2) 0.6214(2) 0.0865(11) Uani 1 1 d . . . . .
C69 C 0.43769(16) 0.04411(11) 0.64253(10) 0.0400(5) Uani 1 1 d . . . . .
C70 C 0.52197(17) 0.05626(13) 0.59849(11) 0.0482(5) Uani 1 1 d . . . . .
H70 H 0.5309 0.1043 0.5695 0.058 Uiso 1 1 calc R . . . .
C71 C 0.5935(2) 0.00032(15) 0.59559(13) 0.0606(7) Uani 1 1 d . . . . .
C72 C 0.5835(2) -0.07115(14) 0.63753(13) 0.0618(7) Uani 1 1 d . . . . .
H72 H 0.6317 -0.1092 0.6356 0.074 Uiso 1 1 calc R . . . .
C73 C 0.5017(2) -0.08527(13) 0.68202(11) 0.0523(6) Uani 1 1 d . . . . .
C74 C 0.43098(18) -0.02909(12) 0.68500(10) 0.0478(5) Uani 1 1 d . . . . .
H74 H 0.3765 -0.0402 0.7165 0.057 Uiso 1 1 calc R . . . .
C75 C 0.6810(3) 0.0184(2) 0.5455(2) 0.0975(12) Uani 1 1 d . . . . .
C76 C 0.4881(3) -0.16257(16) 0.72629(14) 0.0757(9) Uani 1 1 d . . . . .
C77 C 0.38076(15) 0.11579(11) 0.71383(9) 0.0367(5) Uani 1 1 d . . . . .
C78 C 0.47832(16) 0.14497(11) 0.71664(10) 0.0396(5) Uani 1 1 d . . . . .
H78 H 0.5248 0.1598 0.6812 0.048 Uiso 1 1 calc R . . . .
C79 C 0.50926(16) 0.15291(11) 0.76910(10) 0.0400(5) Uani 1 1 d . . . . .
C80 C 0.44382(17) 0.13073(12) 0.82242(10) 0.0450(5) Uani 1 1 d . . . . .
H80 H 0.4640 0.1363 0.8583 0.054 Uiso 1 1 calc R . . . .
C81 C 0.34797(17) 0.10015(12) 0.82169(10) 0.0419(5) Uani 1 1 d . . . . .
C82 C 0.31764(16) 0.09298(11) 0.76850(9) 0.0392(5) Uani 1 1 d . . . . .
H82 H 0.2521 0.0719 0.7694 0.047 Uiso 1 1 calc R . . . .
C83 C 0.61435(19) 0.18465(14) 0.76932(13) 0.0531(6) Uani 1 1 d . . . . .
C84 C 0.2769(2) 0.07491(16) 0.87902(11) 0.0583(7) Uani 1 1 d . . . . .
C85 C 0.36003(15) 0.18675(11) 0.59069(9) 0.0376(5) Uani 1 1 d . . . . .
C86 C 0.36916(15) 0.25355(11) 0.59628(10) 0.0405(5) Uani 1 1 d . . . . .
H86 H 0.3706 0.2541 0.6362 0.049 Uiso 1 1 calc R . . . .
C87 C 0.37625(16) 0.31932(12) 0.54533(11) 0.0431(5) Uani 1 1 d . . . . .
C88 C 0.37311(16) 0.32122(13) 0.48605(11) 0.0463(5) Uani 1 1 d . . . . .
H88 H 0.3782 0.3656 0.4514 0.056 Uiso 1 1 calc R . . . .
C89 C 0.36215(16) 0.25584(13) 0.47878(10) 0.0442(5) Uani 1 1 d . . . . .
C90 C 0.35528(16) 0.19063(12) 0.52994(10) 0.0429(5) Uani 1 1 d . . . . .
H90 H 0.3471 0.1473 0.5237 0.051 Uiso 1 1 calc R . . . .
C91 C 0.3920(2) 0.38802(14) 0.55465(13) 0.0592(7) Uani 1 1 d . . . . .
C92 C 0.3627(2) 0.25480(17) 0.41576(12) 0.0654(7) Uani 1 1 d . . . . .
B2 B 0.35171(18) 0.10759(13) 0.64977(11) 0.0385(5) Uani 1 1 d . . . . .
F20A F 0.4466(17) 0.6181(7) 0.8187(6) 0.127(5) Uani 0.171(5) 1 d D U P F 2
F70A F 0.5110(12) 0.5803(9) 0.9072(9) 0.104(4) Uani 0.171(5) 1 d D U P F 2
F19A F 0.3567(10) 0.5532(9) 0.8972(9) 0.099(4) Uani 0.171(5) 1 d D U P F 2

loop_
_atom_site_aniso_label
_atom_site_aniso_U_11
_atom_site_aniso_U_22
_atom_site_aniso_U_33
_atom_site_aniso_U_23
_atom_site_aniso_U_13
_atom_site_aniso_U_12
Fe1 0.03934(17) 0.04249(18) 0.04885(19) -0.02489(15) -0.00433(13) -0.00303(13)
Fe2 0.04984(19) 0.0479(2) 0.0547(2) -0.02586(16) 0.01570(15) -0.00969(15)
P1 0.0356(3) 0.0495(3) 0.0474(3) -0.0225(3) -0.0010(2) -0.0080(2)
P2 0.0377(3) 0.0351(3) 0.0601(4) -0.0200(3) 0.0027(3) -0.0039(2)
P3 0.0448(3) 0.0651(4) 0.0582(4) -0.0139(3) 0.0043(3) -0.0038(3)
P4 0.0407(3) 0.0537(4) 0.0500(4) -0.0279(3) 0.0037(2) -0.0089(3)
F1 0.095(3) 0.188(6) 0.064(3) -0.062(4) -0.034(2) 0.072(4)
F1A 0.089(4) 0.141(6) 0.070(4) -0.020(4) -0.036(3) -0.029(4)
F2 0.175(5) 0.122(3) 0.086(3) -0.035(2) -0.055(3) -0.050(3)
F2A 0.135(7) 0.193(9) 0.067(5) -0.093(6) -0.030(4) 0.063(6)
F3 0.087(2) 0.147(4) 0.0399(16) 0.004(2) -0.0042(14) -0.013(3)
F3A 0.152(8) 0.072(4) 0.092(6) -0.011(4) -0.069(5) 0.008(4)
F4 0.0614(19) 0.137(4) 0.161(4) -0.123(4) -0.010(3) 0.019(2)
F4A 0.051(5) 0.087(6) 0.140(8) -0.010(6) -0.006(5) 0.028(4)
F5 0.0414(12) 0.0793(19) 0.110(3) -0.029(2) 0.0068(17) -0.0086(13)
F5A 0.068(5) 0.129(9) 0.061(5) -0.029(5) 0.029(4) 0.027(6)
F6 0.060(2) 0.116(3) 0.082(2) 0.005(2) 0.0072(15) 0.041(2)
F6A 0.047(4) 0.124(8) 0.140(9) -0.090(7) -0.026(6) 0.005(5)
F7 0.0702(19) 0.075(3) 0.187(5) -0.086(4) 0.003(3) -0.0222(18)
F7A 0.188(8) 0.031(2) 0.104(5) -0.011(3) 0.050(5) -0.024(4)
F8 0.165(5) 0.0499(18) 0.104(3) -0.028(2) 0.071(3) 0.003(3)
F8A 0.161(6) 0.056(3) 0.109(5) -0.057(3) -0.064(5) 0.032(4)
F9 0.138(4) 0.069(3) 0.138(4) -0.058(3) -0.074(3) 0.054(3)
F9A 0.051(3) 0.085(5) 0.171(7) -0.081(5) 0.018(4) 0.001(3)
F10 0.159(5) 0.108(4) 0.057(2) -0.047(3) 0.021(3) -0.075(4)
F10A 0.110(6) 0.143(7) 0.081(4) -0.076(5) -0.003(4) -0.032(5)
F11 0.121(4) 0.100(4) 0.043(3) -0.015(3) -0.015(3) 0.029(3)
F11A 0.164(8) 0.076(5) 0.046(4) -0.010(4) 0.029(6) -0.058(5)
F12 0.076(2) 0.139(4) 0.067(3) -0.055(3) 0.0253(17) -0.015(3)
F12A 0.124(7) 0.133(8) 0.070(4) -0.050(5) 0.006(6) 0.051(6)
F13 0.0600(10) 0.1655(19) 0.0721(12) -0.0521(13) -0.0103(8) -0.0188(11)
F14 0.0483(9) 0.1525(18) 0.1043(14) -0.0777(13) 0.0082(8) -0.0034(9)
F15 0.0845(12) 0.156(2) 0.180(2) -0.1238(18) -0.0180(13) -0.0316(12)
F16 0.126(3) 0.0409(17) 0.173(5) -0.035(3) -0.003(3) -0.0255(17)
F16A 0.112(5) 0.082(5) 0.153(8) 0.012(5) 0.051(5) -0.021(3)
F17 0.080(2) 0.069(3) 0.136(5) -0.007(3) 0.021(3) 0.017(2)
F17A 0.183(9) 0.084(4) 0.131(5) -0.078(4) 0.004(6) 0.036(6)
F18 0.242(8) 0.048(2) 0.074(3) -0.0154(17) 0.010(4) -0.006(3)
F18A 0.185(7) 0.050(3) 0.135(6) -0.011(3) -0.078(5) 0.001(4)
F19 0.206(4) 0.124(3) 0.106(2) -0.082(2) 0.023(2) 0.029(3)
F20 0.084(2) 0.113(3) 0.204(4) -0.103(3) -0.055(3) 0.054(2)
F21 0.0373(8) 0.1116(14) 0.1703(19) -0.0875(14) -0.0116(9) -0.0031(8)
F22 0.0711(9) 0.0542(9) 0.0830(11) -0.0224(8) -0.0025(8) -0.0205(7)
F23 0.1047(12) 0.1053(13) 0.0562(10) -0.0383(9) -0.0061(9) -0.0399(10)
F70 0.0987(19) 0.0682(18) 0.179(4) -0.073(2) 0.017(2) 0.0022(15)
C29 0.0351(10) 0.0305(10) 0.0400(12) -0.0141(9) -0.0005(8) -0.0053(8)
C30 0.0371(10) 0.0379(11) 0.0429(12) -0.0157(10) -0.0004(9) -0.0021(9)
C31 0.0482(13) 0.0478(13) 0.0396(12) -0.0186(10) -0.0013(10) -0.0069(10)
C32 0.0542(14) 0.0508(14) 0.0446(13) -0.0265(11) 0.0095(11) -0.0062(11)
C33 0.0400(11) 0.0421(12) 0.0504(14) -0.0231(10) 0.0039(10) -0.0046(9)
C34 0.0388(11) 0.0403(12) 0.0430(12) -0.0185(10) -0.0006(9) -0.0047(9)
C35 0.0605(17) 0.081(2) 0.0499(16) -0.0314(15) -0.0034(13) -0.0031(15)
C36 0.0517(15) 0.0650(18) 0.0646(18) -0.0349(15) 0.0041(13) 0.0027(13)
C37 0.0256(9) 0.0388(11) 0.0423(12) -0.0192(9) -0.0015(8) -0.0037(8)
C38 0.0342(10) 0.0383(11) 0.0420(12) -0.0172(10) -0.0005(9) -0.0067(8)
C39 0.0317(10) 0.0349(11) 0.0532(14) -0.0162(10) -0.0017(9) -0.0057(8)
C40 0.0356(11) 0.0429(12) 0.0448(13) -0.0088(10) -0.0007(9) -0.0078(9)
C41 0.0333(10) 0.0464(13) 0.0392(12) -0.0153(10) 0.0000(9) -0.0071(9)
C42 0.0312(10) 0.0398(12) 0.0471(13) -0.0204(10) 0.0009(9) -0.0036(8)
C43 0.0523(14) 0.0398(13) 0.0601(16) -0.0153(12) 0.0016(12) -0.0046(11)
C44 0.0682(17) 0.0630(17) 0.0440(15) -0.0174(13) 0.0008(13) -0.0113(14)
C45 0.0366(10) 0.0391(12) 0.0419(12) -0.0220(10) 0.0057(9) -0.0031(8)
C46 0.0502(13) 0.0412(13) 0.0520(14) -0.0223(11) 0.0104(10) -0.0022(10)
C47 0.0705(17) 0.0427(14) 0.0645(17) -0.0294(12) 0.0285(14) -0.0121(12)
C48 0.0638(16) 0.0623(17) 0.0818(19) -0.0522(15) 0.0331(15) -0.0301(13)
C49 0.0418(12) 0.0711(17) 0.0639(16) -0.0489(14) 0.0166(11) -0.0179(11)
C50 0.0375(11) 0.0478(13) 0.0498(13) -0.0270(11) 0.0091(9) -0.0067(9)
C51 0.114(3) 0.0444(16) 0.091(3) -0.0332(17) 0.041(2) -0.0179(17)
C52 0.0455(15) 0.107(2) 0.088(2) -0.068(2) 0.0127(14) -0.0235(14)
C53 0.0377(10) 0.0377(11) 0.0342(11) -0.0129(9) -0.0009(8) -0.0001(9)
C54 0.0407(12) 0.0493(13) 0.0509(14) -0.0279(11) -0.0012(10) -0.0015(10)
C55 0.0430(12) 0.0517(14) 0.0580(15) -0.0294(12) -0.0001(10) 0.0064(10)
C56 0.0322(11) 0.0566(14) 0.0534(14) -0.0234(11) 0.0003(9) 0.0027(10)
C57 0.0355(11) 0.0437(12) 0.0379(12) -0.0143(10) 0.0007(8) -0.0046(9)
C58 0.0386(11) 0.0349(11) 0.0388(12) -0.0140(9) 0.0013(9) 0.0008(8)
C59 0.0525(17) 0.076(2) 0.120(3) -0.061(2) -0.0077(18) 0.0073(15)
C60 0.0396(12) 0.0547(15) 0.0597(16) -0.0235(12) -0.0015(10) -0.0059(10)
B1 0.0335(11) 0.0345(12) 0.0388(13) -0.0149(10) -0.0015(9) -0.0020(9)
F25 0.075(2) 0.135(5) 0.167(5) -0.104(4) -0.014(3) -0.038(2)
F25A 0.203(8) 0.133(6) 0.082(4) -0.068(4) 0.005(5) -0.065(6)
F26 0.162(4) 0.065(2) 0.192(5) -0.056(3) -0.025(4) -0.030(2)
F26A 0.101(6) 0.107(6) 0.125(6) -0.073(5) 0.063(5) -0.074(5)
F27 0.112(4) 0.163(6) 0.161(5) -0.137(5) 0.068(4) -0.075(4)
F27A 0.112(6) 0.083(5) 0.201(9) -0.091(6) -0.038(6) -0.007(4)
F28 0.0397(8) 0.1150(15) 0.177(2) -0.0791(15) 0.0066(10) -0.0085(8)
F29 0.0918(12) 0.0981(13) 0.0526(10) -0.0270(9) 0.0116(8) 0.0240(9)
F30 0.0743(10) 0.0611(10) 0.0707(10) -0.0129(8) -0.0025(8) 0.0099(7)
F31 0.139(5) 0.060(3) 0.113(5) -0.005(3) 0.053(4) -0.016(3)
F31A 0.214(7) 0.062(2) 0.057(3) -0.023(2) 0.016(4) -0.007(4)
F32 0.226(8) 0.047(3) 0.066(3) -0.034(2) 0.030(4) -0.014(4)
F32A 0.140(4) 0.066(3) 0.134(4) -0.022(3) -0.024(4) -0.043(3)
F33 0.204(6) 0.089(4) 0.082(4) -0.006(3) -0.064(5) -0.003(4)
F33A 0.121(4) 0.060(3) 0.148(5) -0.004(3) -0.006(3) 0.027(2)
F34 0.161(6) 0.108(3) 0.182(6) -0.074(3) 0.101(4) 0.000(3)
F34A 0.065(6) 0.161(9) 0.182(10) -0.043(8) 0.048(6) 0.048(6)
F35 0.070(2) 0.173(5) 0.211(5) -0.064(4) 0.047(3) -0.040(3)
F35A 0.120(9) 0.094(6) 0.134(9) -0.056(6) 0.076(6) -0.030(6)
F36 0.137(4) 0.155(4) 0.101(3) -0.008(3) 0.072(2) 0.033(3)
F36A 0.146(8) 0.190(10) 0.093(6) -0.086(7) 0.050(5) -0.036(7)
F37 0.0392(11) 0.0753(16) 0.132(3) -0.0402(18) -0.0158(14) -0.0014(10)
F37A 0.042(4) 0.133(8) 0.141(8) -0.106(6) 0.034(5) -0.024(5)
F38 0.097(3) 0.123(3) 0.091(2) 0.013(2) -0.0233(18) -0.074(2)
F38A 0.055(4) 0.061(5) 0.153(8) -0.034(5) 0.007(5) -0.027(3)
F39 0.0592(16) 0.146(3) 0.196(5) -0.145(4) 0.009(2) -0.022(2)
F39A 0.089(7) 0.153(9) 0.075(5) -0.024(6) -0.032(5) -0.059(7)
F40 0.082(3) 0.155(6) 0.043(3) 0.007(3) 0.003(2) -0.003(4)
F40A 0.141(6) 0.075(4) 0.094(5) -0.030(3) 0.064(4) -0.039(3)
F41 0.122(5) 0.127(4) 0.097(4) -0.067(3) 0.056(3) -0.007(4)
F41A 0.095(5) 0.174(7) 0.046(3) -0.055(4) 0.010(3) -0.054(4)
F42 0.079(4) 0.177(7) 0.062(3) -0.060(4) 0.025(2) -0.081(4)
F42A 0.090(4) 0.128(5) 0.089(4) -0.009(3) 0.044(3) 0.037(4)
F43 0.105(3) 0.165(6) 0.059(3) -0.049(5) -0.011(2) -0.046(4)
F43A 0.150(8) 0.096(5) 0.055(5) -0.039(4) -0.008(6) -0.038(5)
F44 0.150(5) 0.092(3) 0.0440(19) -0.017(2) 0.014(3) -0.043(3)
F44A 0.180(9) 0.106(5) 0.042(4) -0.013(3) -0.026(6) 0.043(6)
F45 0.159(5) 0.119(4) 0.057(3) -0.048(3) 0.005(3) 0.036(3)
F45A 0.087(4) 0.169(9) 0.076(5) -0.068(6) 0.028(3) 0.000(5)
F46 0.179(5) 0.0438(17) 0.094(3) -0.0157(19) -0.054(3) 0.011(2)
F46A 0.080(4) 0.083(6) 0.194(9) -0.093(6) -0.021(5) 0.022(4)
F47 0.214(5) 0.058(2) 0.085(2) -0.0445(18) 0.039(3) -0.025(3)
F47A 0.151(7) 0.052(3) 0.102(5) -0.035(4) -0.062(5) -0.007(4)
F48 0.073(2) 0.111(4) 0.212(6) -0.100(4) -0.013(3) -0.021(2)
F48A 0.151(7) 0.071(4) 0.126(6) -0.049(4) 0.056(5) -0.067(5)
O1 0.0766(12) 0.0732(13) 0.0812(13) -0.0537(11) -0.0134(10) 0.0049(10)
O2 0.0452(10) 0.0855(14) 0.0783(13) -0.0345(11) -0.0144(9) -0.0019(9)
O3 0.0737(12) 0.0633(12) 0.0571(12) -0.0171(10) -0.0094(9) -0.0080(9)
O15 0.1147(17) 0.0765(15) 0.1051(17) -0.0619(14) 0.0254(13) -0.0055(12)
O16 0.0961(15) 0.0739(14) 0.0591(13) -0.0196(11) 0.0227(11) -0.0039(11)
O17 0.0585(12) 0.0975(16) 0.1133(18) -0.0448(14) 0.0303(11) -0.0288(11)
N1 0.0309(9) 0.0454(11) 0.0597(12) -0.0152(9) -0.0009(8) -0.0038(8)
N2 0.0429(10) 0.0613(13) 0.0563(13) -0.0143(10) 0.0023(9) -0.0163(9)
C2 0.0502(14) 0.0541(14) 0.0485(14) -0.0254(11) -0.0065(11) -0.0035(11)
C2AA 0.0428(12) 0.0504(14) 0.0581(15) -0.0282(12) -0.0118(10) 0.0021(10)
C3 0.0483(13) 0.0510(14) 0.0610(17) -0.0288(13) -0.0093(11) -0.0048(11)
C4 0.0648(16) 0.0414(14) 0.086(2) -0.0245(13) 0.0267(14) -0.0032(11)
C5 0.203(4) 0.0576(19) 0.066(2) -0.0183(16) 0.049(2) 0.020(2)
C6 0.0507(13) 0.0391(13) 0.0787(18) -0.0172(12) -0.0074(12) -0.0081(10)
C7 0.0519(15) 0.0580(17) 0.113(3) -0.0007(17) -0.0127(15) -0.0199(13)
C8 0.0698(16) 0.0489(15) 0.0736(18) -0.0294(13) -0.0005(13) -0.0137(12)
C9 0.203(4) 0.0526(19) 0.110(3) -0.0235(19) -0.073(3) -0.005(2)
C10 0.0359(12) 0.0815(19) 0.0575(16) -0.0197(14) -0.0014(11) -0.0166(12)
C11 0.0438(14) 0.120(3) 0.0641(18) -0.0424(18) 0.0090(12) -0.0021(15)
C12 0.0346(11) 0.0613(15) 0.0507(14) -0.0242(12) -0.0016(9) -0.0052(10)
C13 0.0362(11) 0.0464(13) 0.0720(17) -0.0190(12) -0.0077(11) -0.0043(10)
C14 0.0396(13) 0.0582(16) 0.0802(19) -0.0087(14) -0.0100(12) -0.0023(11)
C15 0.0682(16) 0.0551(16) 0.0703(18) -0.0305(14) 0.0200(13) -0.0101(13)
C16 0.0623(16) 0.0599(16) 0.0608(18) -0.0289(14) 0.0186(13) -0.0076(12)
C17 0.0664(17) 0.0598(16) 0.0658(17) -0.0320(14) 0.0219(13) -0.0202(13)
C18 0.0407(12) 0.087(2) 0.0678(17) -0.0461(15) 0.0004(11) -0.0097(12)
C19 0.0669(17) 0.109(2) 0.088(2) -0.067(2) 0.0029(15) -0.0258(16)
C20 0.0764(17) 0.0567(16) 0.0690(18) -0.0342(14) -0.0170(14) 0.0026(13)
C21 0.140(3) 0.067(2) 0.092(3) -0.0316(19) -0.028(2) -0.001(2)
C22 0.0655(18) 0.089(2) 0.083(2) 0.0054(18) 0.0068(16) 0.0064(16)
C23 0.067(2) 0.126(3) 0.130(3) 0.031(3) 0.009(2) 0.011(2)
C24 0.0652(17) 0.101(2) 0.080(2) -0.0335(18) -0.0126(15) -0.0250(16)
C25 0.128(3) 0.158(4) 0.103(3) -0.080(3) 0.012(2) -0.050(3)
C26 0.0452(13) 0.0709(18) 0.0657(17) -0.0126(14) 0.0098(12) -0.0060(12)
C27 0.0474(13) 0.0725(17) 0.0516(15) -0.0251(13) 0.0062(11) -0.0173(12)
C28 0.0518(15) 0.083(2) 0.075(2) -0.0046(16) 0.0070(13) -0.0259(14)
C61 0.0414(11) 0.0462(12) 0.0322(11) -0.0170(9) 0.0028(9) -0.0097(9)
C62 0.0433(12) 0.0461(13) 0.0367(12) -0.0155(10) 0.0020(9) -0.0115(10)
C63 0.0400(11) 0.0539(14) 0.0358(12) -0.0137(10) 0.0028(9) -0.0090(10)
C64 0.0417(12) 0.0698(16) 0.0525(14) -0.0264(13) 0.0058(10) -0.0210(11)
C65 0.0552(14) 0.0647(16) 0.0571(15) -0.0346(13) 0.0063(11) -0.0231(12)
C66 0.0453(12) 0.0583(14) 0.0488(13) -0.0300(12) 0.0065(10) -0.0139(10)
C67 0.0426(13) 0.0637(17) 0.0565(16) -0.0183(13) 0.0023(11) -0.0062(11)
C68 0.0638(19) 0.104(3) 0.128(3) -0.081(3) 0.014(2) -0.033(2)
C69 0.0421(11) 0.0426(12) 0.0417(12) -0.0223(10) -0.0002(9) -0.0086(9)
C70 0.0425(12) 0.0476(13) 0.0580(15) -0.0243(11) 0.0062(10) -0.0076(10)
C71 0.0513(14) 0.0640(17) 0.0728(18) -0.0362(15) 0.0139(12) -0.0014(12)
C72 0.0673(16) 0.0550(16) 0.0742(19) -0.0390(14) -0.0041(14) 0.0096(13)
C73 0.0695(16) 0.0457(14) 0.0494(14) -0.0267(11) -0.0050(12) -0.0010(12)
C74 0.0572(14) 0.0509(14) 0.0420(13) -0.0245(11) 0.0022(10) -0.0095(11)
C75 0.072(2) 0.080(3) 0.136(4) -0.047(3) 0.044(2) 0.003(2)
C76 0.120(3) 0.0522(17) 0.059(2) -0.0279(15) -0.0009(19) -0.0011(17)
C77 0.0368(10) 0.0354(11) 0.0407(12) -0.0180(9) 0.0011(9) -0.0029(8)
C78 0.0377(11) 0.0411(12) 0.0422(12) -0.0190(10) 0.0039(9) -0.0037(9)
C79 0.0379(11) 0.0378(11) 0.0487(13) -0.0210(10) -0.0040(9) -0.0012(9)
C80 0.0490(12) 0.0497(13) 0.0445(13) -0.0266(11) -0.0074(10) -0.0001(10)
C81 0.0460(12) 0.0440(12) 0.0380(12) -0.0184(10) -0.0009(9) -0.0028(9)
C82 0.0374(11) 0.0434(12) 0.0408(12) -0.0200(10) 0.0009(9) -0.0069(9)
C83 0.0495(14) 0.0575(16) 0.0625(17) -0.0325(14) -0.0028(12) -0.0113(12)
C84 0.0594(16) 0.081(2) 0.0420(15) -0.0317(14) 0.0031(12) -0.0081(14)
C85 0.0300(10) 0.0474(12) 0.0398(12) -0.0217(10) 0.0045(8) -0.0062(9)
C86 0.0369(11) 0.0459(13) 0.0417(12) -0.0207(10) 0.0025(9) -0.0043(9)
C87 0.0344(11) 0.0438(13) 0.0512(14) -0.0186(11) 0.0008(9) -0.0033(9)
C88 0.0397(11) 0.0485(13) 0.0450(14) -0.0121(11) 0.0013(10) -0.0019(10)
C89 0.0380(11) 0.0559(14) 0.0390(12) -0.0190(11) 0.0019(9) -0.0030(10)
C90 0.0399(11) 0.0484(13) 0.0465(13) -0.0250(11) 0.0041(9) -0.0064(9)
C91 0.0623(17) 0.0489(15) 0.0664(19) -0.0214(14) -0.0066(14) -0.0033(13)
C92 0.079(2) 0.071(2) 0.0450(16) -0.0218(14) 0.0014(14) -0.0016(16)
B2 0.0376(12) 0.0445(14) 0.0384(13) -0.0209(11) 0.0040(10) -0.0095(10)
F20A 0.147(10) 0.066(7) 0.170(10) -0.055(7) -0.010(9) 0.036(7)
F70A 0.113(8) 0.098(8) 0.147(10) -0.098(7) -0.020(8) 0.014(7)
F19A 0.053(7) 0.105(8) 0.168(11) -0.092(8) 0.035(7) 0.006(6)

loop_
_atom_type_symbol
_atom_type_description
_atom_type_scat_dispersion_real
_atom_type_scat_dispersion_imag
_atom_type_scat_source
C C 0.0033 0.0016 'International Tables Vol C Tables 4.2.6.8 and 6.1.1.4'
H H 0.0000 0.0000 'International Tables Vol C Tables 4.2.6.8 and 6.1.1.4'
B B 0.0013 0.0007 'International Tables Vol C Tables 4.2.6.8 and 6.1.1.4'
N N 0.0061 0.0033 'International Tables Vol C Tables 4.2.6.8 and 6.1.1.4'
O O 0.0106 0.0060 'International Tables Vol C Tables 4.2.6.8 and 6.1.1.4'
F F 0.0171 0.0103 'International Tables Vol C Tables 4.2.6.8 and 6.1.1.4'
P P 0.1023 0.0942 'International Tables Vol C Tables 4.2.6.8 and 6.1.1.4'
Fe Fe 0.3463 0.8444 'International Tables Vol C Tables 4.2.6.8 and 6.1.1.4'

loop_
_geom_angle_atom_site_label_1
_geom_angle_atom_site_label_2
_geom_angle_atom_site_label_3
_geom_angle
P1 Fe1 P2 89.12(2)
C2 Fe1 P1 88.12(8)
C2 Fe1 P2 171.62(8)
C2 Fe1 C2AA 95.00(10)
C2 Fe1 C3 91.70(10)
C2AA Fe1 P1 100.59(8)
C2AA Fe1 P2 93.29(7)
C3 Fe1 P1 158.76(8)
C3 Fe1 P2 88.02(7)
C3 Fe1 C2AA 100.58(11)
P3 Fe2 P4 89.24(2)
C15 Fe2 P3 94.86(9)
C15 Fe2 P4 97.81(9)
C16 Fe2 P3 88.47(8)
C16 Fe2 P4 163.58(9)
C16 Fe2 C15 98.59(12)
C16 Fe2 C17 90.53(12)
C17 Fe2 P3 168.56(9)
C17 Fe2 P4 88.51(9)
C17 Fe2 C15 96.56(12)
C8 P1 Fe1 112.14(9)
C8 P1 C10 104.68(12)
C8 P1 C12 105.30(12)
C10 P1 Fe1 116.54(9)
C12 P1 Fe1 115.91(8)
C12 P1 C10 100.83(11)
C4 P2 Fe1 115.58(10)
C4 P2 C6 105.67(12)
C4 P2 C13 103.88(13)
C6 P2 Fe1 112.18(8)
C13 P2 Fe1 115.48(8)
C13 P2 C6 102.74(11)
C22 P3 Fe2 110.99(11)
C24 P3 Fe2 115.70(10)
C24 P3 C22 107.67(17)
C24 P3 C26 103.03(14)
C26 P3 Fe2 115.39(9)
C26 P3 C22 102.94(14)
C18 P4 Fe2 116.12(9)
C18 P4 C27 101.13(11)
C20 P4 Fe2 112.35(9)
C20 P4 C18 104.01(12)
C20 P4 C27 106.06(13)
C27 P4 Fe2 115.77(9)
C30 C29 C34 115.20(19)
C30 C29 B1 125.30(18)
C34 C29 B1 119.43(17)
C29 C30 H30 118.7
C31 C30 C29 122.5(2)
C31 C30 H30 118.7
C30 C31 C35 120.4(2)
C32 C31 C30 120.5(2)
C32 C31 C35 119.2(2)
C31 C32 H32 120.7
C31 C32 C33 118.7(2)
C33 C32 H32 120.7
C32 C33 C36 119.6(2)
C34 C33 C32 120.1(2)
C34 C33 C36 120.3(2)
C29 C34 H34 118.5
C33 C34 C29 123.0(2)
C33 C34 H34 118.5
F1 C35 F2 107.6(3)
F1 C35 F3 107.1(4)
F1 C35 C31 116.2(3)
F1A C35 C31 109.7(3)
F2 C35 F3 101.5(3)
F2 C35 C31 111.1(3)
F2A C35 F1A 106.2(5)
F2A C35 F3A 109.9(5)
F2A C35 C31 119.1(4)
F3 C35 C31 112.2(3)
F3A C35 F1A 97.5(4)
F3A C35 C31 112.1(4)
F4 C36 F5 103.8(3)
F4 C36 F6 109.0(3)
F4 C36 C33 115.0(3)
F4A C36 C33 105.4(5)
F5 C36 C33 111.2(3)
F5A C36 F4A 98.7(7)
F5A C36 C33 109.9(8)
F6 C36 F5 101.4(3)
F6 C36 C33 115.0(2)
F6A C36 F4A 111.5(7)
F6A C36 F5A 111.7(9)
F6A C36 C33 117.8(6)
C38 C37 C42 115.40(19)
C38 C37 B1 123.69(18)
C42 C37 B1 120.89(18)
C37 C38 H38 118.7
C39 C38 C37 122.6(2)
C39 C38 H38 118.7
C38 C39 C43 119.1(2)
C40 C39 C38 120.6(2)
C40 C39 C43 120.3(2)
C39 C40 H40 120.8
C39 C40 C41 118.5(2)
C41 C40 H40 120.8
C40 C41 C42 120.3(2)
C40 C41 C44 120.3(2)
C42 C41 C44 119.4(2)
C37 C42 H42 118.7
C41 C42 C37 122.6(2)
C41 C42 H42 118.7
F7 C43 F8 106.1(3)
F7 C43 F9 103.9(3)
F7 C43 C39 114.5(2)
F7A C43 F8A 104.7(4)
F7A C43 C39 113.8(3)
F8 C43 F9 104.0(3)
F8 C43 C39 114.9(2)
F8A C43 C39 111.0(3)
F9 C43 C39 112.3(2)
F9A C43 F7A 108.3(4)
F9A C43 F8A 106.7(4)
F9A C43 C39 111.8(3)
F10 C44 F12 103.3(5)
F10 C44 C41 115.2(3)
F10A C44 C41 106.6(6)
F11 C44 F10 107.0(5)
F11 C44 F12 104.3(4)
F11 C44 C41 114.3(5)
F11A C44 F10A 102.6(7)
F11A C44 C41 114.4(8)
F12 C44 C41 111.6(4)
F12A C44 F10A 107.8(7)
F12A C44 F11A 108.9(8)
F12A C44 C41 115.5(6)
C46 C45 B1 120.65(19)
C50 C45 C46 115.76(19)
C50 C45 B1 123.39(18)
C45 C46 H46 118.9
C47 C46 C45 122.1(2)
C47 C46 H46 118.9
C46 C47 C51 119.3(3)
C48 C47 C46 120.8(2)
C48 C47 C51 119.8(3)
C47 C48 H48 120.7
C47 C48 C49 118.6(2)
C49 C48 H48 120.7
C48 C49 C50 120.3(2)
C48 C49 C52 121.1(2)
C50 C49 C52 118.6(2)
C45 C50 C49 122.3(2)
C45 C50 H50 118.8
C49 C50 H50 118.8
F16 C51 C47 107.4(4)
F16A C51 F17A 112.6(6)
F16A C51 F18A 98.4(6)
F16A C51 C47 119.8(4)
F17 C51 F16 102.6(4)
F17 C51 C47 114.2(4)
F17A C51 F18A 95.8(5)
F17A C51 C47 113.8(7)
F18 C51 F16 103.8(4)
F18 C51 F17 114.1(5)
F18 C51 C47 113.4(3)
C47 C51 F18A 112.5(3)
F13 C52 F14 105.1(3)
F13 C52 F15 106.0(3)
F13 C52 C49 113.8(2)
F14 C52 C49 111.6(2)
F15 C52 F14 106.7(2)
F15 C52 C49 113.1(3)
C54 C53 B1 124.55(18)
C58 C53 C54 115.28(18)
C58 C53 B1 120.14(18)
C53 C54 H54 118.7
C55 C54 C53 122.6(2)
C55 C54 H54 118.7
C54 C55 C59 120.2(2)
C56 C55 C54 120.7(2)
C56 C55 C59 119.1(2)
C55 C56 H56 120.9
C55 C56 C57 118.22(19)
C57 C56 H56 120.9
C56 C57 C58 120.54(19)
C56 C57 C60 119.95(19)
C58 C57 C60 119.46(19)
C53 C58 H58 118.7
C57 C58 C53 122.59(19)
C57 C58 H58 118.7
F19 C59 C55 112.0(3)
F20 C59 F19 106.1(3)
F20 C59 C55 113.5(3)
F70 C59 F19 105.6(3)
F70 C59 F20 105.7(3)
F70 C59 C55 113.3(3)
F20A C59 C55 104.0(6)
F70A C59 C55 115.0(7)
F70A C59 F20A 102.6(8)
F70A C59 F19A 116.6(9)
F19A C59 C55 113.5(7)
F19A C59 F20A 102.5(8)
F21 C60 F22 104.85(19)
F21 C60 C57 112.2(2)
F22 C60 C57 112.29(19)
F23 C60 F21 107.5(2)
F23 C60 F22 105.9(2)
F23 C60 C57 113.54(19)
C29 B1 C53 111.74(16)
C37 B1 C29 110.75(17)
C37 B1 C45 111.53(17)
C37 B1 C53 106.06(15)
C45 B1 C29 104.54(15)
C45 B1 C53 112.35(17)
C12 N1 C14 109.28(18)
C13 N1 C12 112.42(18)
C13 N1 C14 109.89(17)
C26 N2 C28 109.9(2)
C27 N2 C26 113.2(2)
C27 N2 C28 109.1(2)
O2 C2 Fe1 178.5(2)
O1 C2AA Fe1 179.2(2)
O3 C3 Fe1 178.5(2)
P2 C4 H4A 108.8
P2 C4 H4B 108.8
H4A C4 H4B 107.7
C5 C4 P2 113.9(2)
C5 C4 H4A 108.8
C5 C4 H4B 108.8
C4 C5 H5A 109.5
C4 C5 H5B 109.5
C4 C5 H5C 109.5
H5A C5 H5B 109.5
H5A C5 H5C 109.5
H5B C5 H5C 109.5
P2 C6 H6A 108.1
P2 C6 H6B 108.1
H6A C6 H6B 107.3
C7 C6 P2 116.83(17)
C7 C6 H6A 108.1
C7 C6 H6B 108.1
C6 C7 H7A 109.5
C6 C7 H7B 109.5
C6 C7 H7C 109.5
H7A C7 H7B 109.5
H7A C7 H7C 109.5
H7B C7 H7C 109.5
P1 C8 H8A 108.1
P1 C8 H8B 108.1
H8A C8 H8B 107.3
C9 C8 P1 116.9(2)
C9 C8 H8A 108.1
C9 C8 H8B 108.1
C8 C9 H9A 109.5
C8 C9 H9B 109.5
C8 C9 H9C 109.5
H9A C9 H9B 109.5
H9A C9 H9C 109.5
H9B C9 H9C 109.5
P1 C10 H10A 108.7
P1 C10 H10B 108.7
H10A C10 H10B 107.6
C11 C10 P1 114.39(17)
C11 C10 H10A 108.7
C11 C10 H10B 108.7
C10 C11 H11A 109.5
C10 C11 H11B 109.5
C10 C11 H11C 109.5
H11A C11 H11B 109.5
H11A C11 H11C 109.5
H11B C11 H11C 109.5
P1 C12 H12A 108.9
P1 C12 H12B 108.9
N1 C12 P1 113.18(16)
N1 C12 H12A 108.9
N1 C12 H12B 108.9
H12A C12 H12B 107.8
P2 C13 H13A 109.0
P2 C13 H13B 109.0
N1 C13 P2 112.84(16)
N1 C13 H13A 109.0
N1 C13 H13B 109.0
H13A C13 H13B 107.8
N1 C14 H14A 109.5
N1 C14 H14B 109.5
N1 C14 H14C 109.5
H14A C14 H14B 109.5
H14A C14 H14C 109.5
H14B C14 H14C 109.5
O15 C15 Fe2 179.3(3)
O16 C16 Fe2 179.3(3)
O17 C17 Fe2 178.5(3)
P4 C18 H18A 108.2
P4 C18 H18B 108.2
H18A C18 H18B 107.4
C19 C18 P4 116.3(2)
C19 C18 H18A 108.2
C19 C18 H18B 108.2
C18 C19 H19A 109.5
C18 C19 H19B 109.5
C18 C19 H19C 109.5
H19A C19 H19B 109.5
H19A C19 H19C 109.5
H19B C19 H19C 109.5
P4 C20 H20A 108.2
P4 C20 H20B 108.2
H20A C20 H20B 107.3
C21 C20 P4 116.6(2)
C21 C20 H20A 108.2
C21 C20 H20B 108.2
C20 C21 H21A 109.5
C20 C21 H21B 109.5
C20 C21 H21C 109.5
H21A C21 H21B 109.5
H21A C21 H21C 109.5
H21B C21 H21C 109.5
P3 C22 H22A 107.9
P3 C22 H22B 107.9
H22A C22 H22B 107.2
C23 C22 P3 117.5(2)
C23 C22 H22A 107.9
C23 C22 H22B 107.9
C22 C23 H23A 109.5
C22 C23 H23B 109.5
C22 C23 H23C 109.5
H23A C23 H23B 109.5
H23A C23 H23C 109.5
H23B C23 H23C 109.5
P3 C24 H24A 108.5
P3 C24 H24B 108.5
H24A C24 H24B 107.5
C25 C24 P3 115.1(2)
C25 C24 H24A 108.5
C25 C24 H24B 108.5
C24 C25 H25A 109.5
C24 C25 H25B 109.5
C24 C25 H25C 109.5
H25A C25 H25B 109.5
H25A C25 H25C 109.5
H25B C25 H25C 109.5
P3 C26 H26A 109.2
P3 C26 H26B 109.2
N2 C26 P3 112.00(18)
N2 C26 H26A 109.2
N2 C26 H26B 109.2
H26A C26 H26B 107.9
P4 C27 H27A 108.8
P4 C27 H27B 108.8
N2 C27 P4 113.82(17)
N2 C27 H27A 108.8
N2 C27 H27B 108.8
H27A C27 H27B 107.7
N2 C28 H28A 109.5
N2 C28 H28B 109.5
N2 C28 H28C 109.5
H28A C28 H28B 109.5
H28A C28 H28C 109.5
H28B C28 H28C 109.5
C62 C61 B2 120.73(19)
C66 C61 C62 115.53(19)
C66 C61 B2 123.6(2)
C61 C62 H62 118.8
C63 C62 C61 122.4(2)
C63 C62 H62 118.8
C62 C63 C67 119.2(2)
C64 C63 C62 120.2(2)
C64 C63 C67 120.6(2)
C63 C64 H64 120.8
C65 C64 C63 118.4(2)
C65 C64 H64 120.8
C64 C65 C66 120.8(2)
C64 C65 C68 120.1(2)
C66 C65 C68 119.1(2)
C61 C66 H66 118.7
C65 C66 C61 122.7(2)
C65 C66 H66 118.7
F28 C67 C63 112.5(2)
F29 C67 F28 107.0(2)
F29 C67 F30 105.1(2)
F29 C67 C63 113.2(2)
F30 C67 F28 105.9(2)
F30 C67 C63 112.64(19)
F25 C68 F26 101.3(4)
F25 C68 C65 112.3(5)
F26 C68 C65 108.7(3)
F26A C68 F25A 100.4(6)
F26A C68 F27A 112.4(7)
F26A C68 C65 119.6(7)
F27 C68 F25 111.9(5)
F27 C68 F26 106.2(5)
F27 C68 C65 115.3(3)
F27A C68 F25A 98.0(6)
F27A C68 C65 116.5(4)
C65 C68 F25A 105.4(5)
C70 C69 C74 115.3(2)
C70 C69 B2 125.34(19)
C74 C69 B2 119.36(18)
C69 C70 H70 118.7
C71 C70 C69 122.6(2)
C71 C70 H70 118.7
C70 C71 C75 118.9(3)
C72 C71 C70 120.6(2)
C72 C71 C75 120.5(3)
C71 C72 H72 120.7
C73 C72 C71 118.6(2)
C73 C72 H72 120.7
C72 C73 C74 120.6(2)
C72 C73 C76 119.0(2)
C74 C73 C76 120.4(2)
C69 C74 H74 118.8
C73 C74 C69 122.4(2)
C73 C74 H74 118.8
F34 C75 F35 105.2(4)
F34 C75 F36 109.5(5)
F34 C75 C71 114.5(4)
F34A C75 F36A 100.6(6)
F34A C75 C71 107.9(7)
F35 C75 C71 108.4(4)
F35A C75 F34A 112.8(7)
F35A C75 F36A 107.7(8)
F35A C75 C71 117.6(6)
F36 C75 F35 103.7(4)
F36 C75 C71 114.6(3)
F36A C75 C71 108.8(5)
F31 C76 C73 112.4(3)
F31A C76 F32A 111.1(4)
F31A C76 F33A 109.4(4)
F31A C76 C73 115.2(3)
F32 C76 F31 103.5(4)
F32 C76 F33 107.8(4)
F32 C76 C73 119.6(3)
F32A C76 F33A 102.1(4)
F32A C76 C73 108.5(3)
F33 C76 F31 99.4(4)
F33 C76 C73 112.0(4)
F33A C76 C73 109.8(3)
C78 C77 B2 119.34(18)
C82 C77 C78 115.40(19)
C82 C77 B2 125.20(17)
C77 C78 H78 118.6
C79 C78 C77 122.87(19)
C79 C78 H78 118.6
C78 C79 C80 120.26(19)
C78 C79 C83 120.5(2)
C80 C79 C83 119.2(2)
C79 C80 H80 120.8
C81 C80 C79 118.4(2)
C81 C80 H80 120.8
C80 C81 C82 120.69(19)
C80 C81 C84 119.2(2)
C82 C81 C84 120.10(19)
C77 C82 H82 118.8
C81 C82 C77 122.37(18)
C81 C82 H82 118.8
F37 C83 C79 111.4(2)
F37A C83 F38A 105.0(6)
F37A C83 F39A 114.0(6)
F37A C83 C79 115.9(4)
F38 C83 F37 102.9(3)
F38 C83 C79 114.2(2)
F38A C83 C79 106.7(4)
F39 C83 F37 104.2(3)
F39 C83 F38 108.5(3)
F39 C83 C79 114.6(2)
F39A C83 F38A 101.0(5)
F39A C83 C79 112.5(5)
F40 C84 C81 109.5(4)
F40A C84 C81 111.7(4)
F41 C84 F40 103.1(4)
F41 C84 C81 109.7(3)
F41A C84 F40A 104.8(5)
F41A C84 F42A 107.3(4)
F41A C84 C81 118.0(4)
F42 C84 F40 107.9(5)
F42 C84 F41 110.2(4)
F42 C84 C81 115.7(4)
F42A C84 F40A 99.4(4)
F42A C84 C81 113.8(3)
C86 C85 C90 115.35(19)
C86 C85 B2 124.26(19)
C90 C85 B2 120.37(18)
C85 C86 H86 118.7
C87 C86 C85 122.7(2)
C87 C86 H86 118.7
C86 C87 C91 119.8(2)
C88 C87 C86 120.6(2)
C88 C87 C91 119.6(2)
C87 C88 H88 120.9
C87 C88 C89 118.2(2)
C89 C88 H88 120.9
C88 C89 C92 120.1(2)
C90 C89 C88 120.6(2)
C90 C89 C92 119.3(2)
C85 C90 H90 118.8
C89 C90 C85 122.5(2)
C89 C90 H90 118.8
F46 C91 F47 103.2(3)
F46 C91 C87 114.4(3)
F46A C91 F47A 110.8(5)
F46A C91 F48A 105.6(5)
F46A C91 C87 114.9(4)
F47 C91 C87 113.8(2)
F47A C91 F48A 102.4(5)
F47A C91 C87 113.4(3)
F48 C91 F46 106.7(3)
F48 C91 F47 105.1(3)
F48 C91 C87 112.8(3)
F48A C91 C87 108.5(4)
F43 C92 F44 107.1(5)
F43 C92 F45 104.1(5)
F43 C92 C89 113.8(5)
F43A C92 F44A 106.0(7)
F43A C92 F45A 109.4(8)
F43A C92 C89 114.0(8)
F44 C92 F45 103.7(4)
F44 C92 C89 115.9(4)
F44A C92 C89 110.9(6)
F45 C92 C89 111.0(3)
F45A C92 F44A 105.2(5)
F45A C92 C89 111.0(5)
C69 B2 C61 110.67(17)
C69 B2 C85 112.47(17)
C77 B2 C61 112.26(17)
C77 B2 C69 105.98(17)
C77 B2 C85 110.30(17)
C85 B2 C61 105.29(17)

loop_
_geom_bond_atom_site_label_1
_geom_bond_atom_site_label_2
_geom_bond_distance
Fe1 P1 2.2602(7)
Fe1 P2 2.2617(6)
Fe1 C2 1.803(2)
Fe1 C2AA 1.820(2)
Fe1 C3 1.808(3)
Fe2 P3 2.2524(7)
Fe2 P4 2.2556(7)
Fe2 C15 1.820(3)
Fe2 C16 1.804(3)
Fe2 C17 1.805(3)
P1 C8 1.812(3)
P1 C10 1.830(2)
P1 C12 1.829(2)
P2 C4 1.813(3)
P2 C6 1.820(2)
P2 C13 1.820(2)
P3 C22 1.848(3)
P3 C24 1.815(3)
P3 C26 1.830(3)
P4 C18 1.826(2)
P4 C20 1.815(3)
P4 C27 1.828(2)
F1 C35 1.252(4)
F1A C35 1.385(6)
F2 C35 1.332(4)
F2A C35 1.196(6)
F3 C35 1.333(4)
F3A C35 1.339(7)
F4 C36 1.289(5)
F4A C36 1.374(11)
F5 C36 1.374(4)
F5A C36 1.373(11)
F6 C36 1.314(4)
F6A C36 1.151(10)
F7 C43 1.287(3)
F7A C43 1.275(5)
F8 C43 1.302(4)
F8A C43 1.314(5)
F9 C43 1.336(4)
F9A C43 1.267(5)
F10 C44 1.318(6)
F10A C44 1.358(10)
F11 C44 1.304(7)
F11A C44 1.324(11)
F12 C44 1.358(6)
F12A C44 1.248(10)
F13 C52 1.325(4)
F14 C52 1.331(3)
F15 C52 1.330(3)
F16 C51 1.429(5)
F16A C51 1.243(6)
F17 C51 1.251(6)
F17A C51 1.264(9)
F18 C51 1.230(5)
F18A C51 1.515(8)
F19 C59 1.320(4)
F20 C59 1.320(4)
F21 C60 1.332(3)
F22 C60 1.333(3)
F23 C60 1.308(3)
F70 C59 1.311(4)
C29 C30 1.393(3)
C29 C34 1.401(3)
C29 B1 1.643(3)
C30 H30 0.9400
C30 C31 1.387(3)
C31 C32 1.379(3)
C31 C35 1.485(3)
C32 H32 0.9400
C32 C33 1.383(3)
C33 C34 1.379(3)
C33 C36 1.491(3)
C34 H34 0.9400
C37 C38 1.396(3)
C37 C42 1.397(3)
C37 B1 1.638(3)
C38 H38 0.9400
C38 C39 1.390(3)
C39 C40 1.379(3)
C39 C43 1.490(3)
C40 H40 0.9400
C40 C41 1.385(3)
C41 C42 1.390(3)
C41 C44 1.482(3)
C42 H42 0.9400
C45 C46 1.397(3)
C45 C50 1.389(3)
C45 B1 1.641(3)
C46 H46 0.9400
C46 C47 1.385(3)
C47 C48 1.376(4)
C47 C51 1.490(4)
C48 H48 0.9400
C48 C49 1.376(4)
C49 C50 1.394(3)
C49 C52 1.489(4)
C50 H50 0.9400
C53 C54 1.395(3)
C53 C58 1.392(3)
C53 B1 1.646(3)
C54 H54 0.9400
C54 C55 1.383(3)
C55 C56 1.379(3)
C55 C59 1.493(4)
C56 H56 0.9400
C56 C57 1.379(3)
C57 C58 1.389(3)
C57 C60 1.493(3)
C58 H58 0.9400
C59 F20A 1.460(12)
C59 F70A 1.222(11)
C59 F19A 1.226(11)
F25 C68 1.311(6)
F25A C68 1.494(9)
F26 C68 1.409(6)
F26A C68 1.232(10)
F27 C68 1.244(5)
F27A C68 1.288(7)
F28 C67 1.329(3)
F29 C67 1.324(3)
F30 C67 1.329(3)
F31 C76 1.418(6)
F31A C76 1.220(5)
F32 C76 1.231(5)
F32A C76 1.313(5)
F33 C76 1.343(6)
F33A C76 1.362(5)
F34 C75 1.280(5)
F34A C75 1.332(12)
F35 C75 1.375(6)
F35A C75 1.175(10)
F36 C75 1.283(5)
F36A C75 1.394(10)
F37 C83 1.341(3)
F37A C83 1.191(7)
F38 C83 1.306(4)
F38A C83 1.389(7)
F39 C83 1.288(4)
F39A C83 1.282(8)
F40 C84 1.344(6)
F40A C84 1.380(6)
F41 C84 1.319(5)
F41A C84 1.262(7)
F42 C84 1.236(5)
F42A C84 1.336(6)
F43 C92 1.298(7)
F43A C92 1.277(11)
F44 C92 1.309(5)
F44A C92 1.341(8)
F45 C92 1.363(6)
F45A C92 1.294(8)
F46 C91 1.309(4)
F46A C91 1.220(6)
F47 C91 1.326(4)
F47A C91 1.272(6)
F48 C91 1.293(4)
F48A C91 1.373(6)
O1 C2AA 1.134(3)
O2 C2 1.134(3)
O3 C3 1.143(3)
O15 C15 1.133(3)
O16 C16 1.140(3)
O17 C17 1.132(3)
N1 C12 1.459(3)
N1 C13 1.456(3)
N1 C14 1.470(3)
N2 C26 1.453(3)
N2 C27 1.452(3)
N2 C28 1.479(3)
C4 H4A 0.9800
C4 H4B 0.9800
C4 C5 1.523(4)
C5 H5A 0.9700
C5 H5B 0.9700
C5 H5C 0.9700
C6 H6A 0.9800
C6 H6B 0.9800
C6 C7 1.522(3)
C7 H7A 0.9700
C7 H7B 0.9700
C7 H7C 0.9700
C8 H8A 0.9800
C8 H8B 0.9800
C8 C9 1.507(4)
C9 H9A 0.9700
C9 H9B 0.9700
C9 H9C 0.9700
C10 H10A 0.9800
C10 H10B 0.9800
C10 C11 1.520(4)
C11 H11A 0.9700
C11 H11B 0.9700
C11 H11C 0.9700
C12 H12A 0.9800
C12 H12B 0.9800
C13 H13A 0.9800
C13 H13B 0.9800
C14 H14A 0.9700
C14 H14B 0.9700
C14 H14C 0.9700
C18 H18A 0.9800
C18 H18B 0.9800
C18 C19 1.517(4)
C19 H19A 0.9700
C19 H19B 0.9700
C19 H19C 0.9700
C20 H20A 0.9800
C20 H20B 0.9800
C20 C21 1.497(4)
C21 H21A 0.9700
C21 H21B 0.9700
C21 H21C 0.9700
C22 H22A 0.9800
C22 H22B 0.9800
C22 C23 1.481(4)
C23 H23A 0.9700
C23 H23B 0.9700
C23 H23C 0.9700
C24 H24A 0.9800
C24 H24B 0.9800
C24 C25 1.506(4)
C25 H25A 0.9700
C25 H25B 0.9700
C25 H25C 0.9700
C26 H26A 0.9800
C26 H26B 0.9800
C27 H27A 0.9800
C27 H27B 0.9800
C28 H28A 0.9700
C28 H28B 0.9700
C28 H28C 0.9700
C61 C62 1.395(3)
C61 C66 1.391(3)
C61 B2 1.647(3)
C62 H62 0.9400
C62 C63 1.393(3)
C63 C64 1.387(3)
C63 C67 1.489(3)
C64 H64 0.9400
C64 C65 1.375(4)
C65 C66 1.385(3)
C65 C68 1.492(4)
C66 H66 0.9400
C69 C70 1.388(3)
C69 C74 1.410(3)
C69 B2 1.639(3)
C70 H70 0.9400
C70 C71 1.386(3)
C71 C72 1.384(4)
C71 C75 1.503(4)
C72 H72 0.9400
C72 C73 1.371(3)
C73 C74 1.385(3)
C73 C76 1.494(4)
C74 H74 0.9400
C77 C78 1.400(3)
C77 C82 1.391(3)
C77 B2 1.635(3)
C78 H78 0.9400
C78 C79 1.379(3)
C79 C80 1.383(3)
C79 C83 1.495(3)
C80 H80 0.9400
C80 C81 1.383(3)
C81 C82 1.385(3)
C81 C84 1.492(3)
C82 H82 0.9400
C85 C86 1.393(3)
C85 C90 1.399(3)
C85 B2 1.645(3)
C86 H86 0.9400
C86 C87 1.388(3)
C87 C88 1.377(3)
C87 C91 1.489(3)
C88 H88 0.9400
C88 C89 1.388(3)
C89 C90 1.383(3)
C89 C92 1.483(3)
C90 H90 0.9400

loop_
_geom_torsion_atom_site_label_1
_geom_torsion_atom_site_label_2
_geom_torsion_atom_site_label_3
_geom_torsion_atom_site_label_4
_geom_torsion
Fe1 P1 C8 C9 179.2(2)
Fe1 P1 C10 C11 -53.9(2)
Fe1 P1 C12 N1 -58.60(18)
Fe1 P2 C4 C5 52.7(2)
Fe1 P2 C6 C7 178.2(2)
Fe1 P2 C13 N1 61.01(18)
Fe2 P3 C22 C23 172.7(3)
Fe2 P3 C24 C25 42.9(3)
Fe2 P3 C26 N2 61.8(2)
Fe2 P4 C18 C19 -54.4(2)
Fe2 P4 C20 C21 -173.4(2)
Fe2 P4 C27 N2 -57.5(2)
C29 C30 C31 C32 -0.1(3)
C29 C30 C31 C35 -179.7(2)
C30 C29 C34 C33 -2.4(3)
C30 C29 B1 C37 129.03(19)
C30 C29 B1 C45 -110.7(2)
C30 C29 B1 C53 11.0(3)
C30 C31 C32 C33 -0.9(3)
C30 C31 C35 F1 17.4(6)
C30 C31 C35 F1A -44.3(7)
C30 C31 C35 F2 -106.0(5)
C30 C31 C35 F2A -166.8(9)
C30 C31 C35 F3 141.2(4)
C30 C31 C35 F3A 62.9(7)
C31 C32 C33 C34 0.1(3)
C31 C32 C33 C36 -178.5(2)
C32 C31 C35 F1 -162.1(5)
C32 C31 C35 F1A 136.1(6)
C32 C31 C35 F2 74.5(5)
C32 C31 C35 F2A 13.6(10)
C32 C31 C35 F3 -38.4(4)
C32 C31 C35 F3A -116.7(6)
C32 C33 C34 C29 1.6(3)
C32 C33 C36 F4 -26.9(5)
C32 C33 C36 F4A -109.5(10)
C32 C33 C36 F5 90.7(4)
C32 C33 C36 F5A -4.0(8)
C32 C33 C36 F6 -154.8(5)
C32 C33 C36 F6A 125.4(13)
C34 C29 C30 C31 1.6(3)
C34 C29 B1 C37 -54.3(2)
C34 C29 B1 C45 65.9(2)
C34 C29 B1 C53 -172.31(17)
C34 C33 C36 F4 154.5(4)
C34 C33 C36 F4A 71.9(10)
C34 C33 C36 F5 -87.9(4)
C34 C33 C36 F5A 177.3(8)
C34 C33 C36 F6 26.6(5)
C34 C33 C36 F6A -53.2(14)
C35 C31 C32 C33 178.7(2)
C36 C33 C34 C29 -179.8(2)
C37 C38 C39 C40 1.1(3)
C37 C38 C39 C43 -177.14(18)
C38 C37 C42 C41 1.3(3)
C38 C37 B1 C29 -13.5(2)
C38 C37 B1 C45 -129.44(19)
C38 C37 B1 C53 107.95(19)
C38 C39 C40 C41 -0.4(3)
C38 C39 C43 F7 -96.7(4)
C38 C39 C43 F7A -153.8(7)
C38 C39 C43 F8 26.6(5)
C38 C39 C43 F8A -35.9(6)
C38 C39 C43 F9 145.2(4)
C38 C39 C43 F9A 83.1(6)
C39 C40 C41 C42 0.2(3)
C39 C40 C41 C44 -178.77(19)
C40 C39 C43 F7 85.1(5)
C40 C39 C43 F7A 28.0(7)
C40 C39 C43 F8 -151.6(5)
C40 C39 C43 F8A 145.8(6)
C40 C39 C43 F9 -33.0(5)
C40 C39 C43 F9A -95.1(6)
C40 C41 C42 C37 -0.7(3)
C40 C41 C44 F10 136.6(7)
C40 C41 C44 F10A 104.1(8)
C40 C41 C44 F11 12.0(6)
C40 C41 C44 F11A -8.6(8)
C40 C41 C44 F12 -106.1(5)
C40 C41 C44 F12A -136.2(12)
C42 C37 C38 C39 -1.5(3)
C42 C37 B1 C29 168.12(16)
C42 C37 B1 C45 52.1(2)
C42 C37 B1 C53 -70.5(2)
C42 C41 C44 F10 -42.5(7)
C42 C41 C44 F10A -75.0(8)
C42 C41 C44 F11 -167.1(5)
C42 C41 C44 F11A 172.4(8)
C42 C41 C44 F12 74.8(5)
C42 C41 C44 F12A 44.8(12)
C43 C39 C40 C41 177.78(18)
C44 C41 C42 C37 178.30(19)
C45 C46 C47 C48 2.6(3)
C45 C46 C47 C51 -175.5(2)
C46 C45 C50 C49 0.5(3)
C46 C45 B1 C29 72.5(2)
C46 C45 B1 C37 -167.79(18)
C46 C45 B1 C53 -48.9(3)
C46 C47 C48 C49 -0.3(3)
C46 C47 C51 F16 -175.4(4)
C46 C47 C51 F16A -122.2(9)
C46 C47 C51 F17 71.5(5)
C46 C47 C51 F17A 100.3(7)
C46 C47 C51 F18 -61.4(6)
C46 C47 C51 F18A -7.3(7)
C47 C48 C49 C50 -1.7(3)
C47 C48 C49 C52 175.9(2)
C48 C47 C51 F16 6.5(5)
C48 C47 C51 F16A 59.7(10)
C48 C47 C51 F17 -106.5(5)
C48 C47 C51 F17A -77.8(7)
C48 C47 C51 F18 120.5(6)
C48 C47 C51 F18A 174.6(6)
C48 C49 C50 C45 1.6(3)
C48 C49 C52 F13 143.2(2)
C48 C49 C52 F14 -98.1(3)
C48 C49 C52 F15 22.2(3)
C50 C45 C46 C47 -2.6(3)
C50 C45 B1 C29 -102.1(2)
C50 C45 B1 C37 17.6(3)
C50 C45 B1 C53 136.6(2)
C50 C49 C52 F13 -39.2(3)
C50 C49 C52 F14 79.5(3)
C50 C49 C52 F15 -160.2(2)
C51 C47 C48 C49 177.7(2)
C52 C49 C50 C45 -176.0(2)
C53 C54 C55 C56 1.2(4)
C53 C54 C55 C59 -178.7(3)
C54 C53 C58 C57 1.9(3)
C54 C53 B1 C29 -129.1(2)
C54 C53 B1 C37 110.1(2)
C54 C53 B1 C45 -12.0(3)
C54 C55 C56 C57 1.1(4)
C54 C55 C59 F19 -82.1(4)
C54 C55 C59 F20 157.8(4)
C54 C55 C59 F70 37.2(5)
C54 C55 C59 F20A 94.0(10)
C54 C55 C59 F70A -17.4(13)
C54 C55 C59 F19A -155.4(11)
C55 C56 C57 C58 -1.8(3)
C55 C56 C57 C60 -179.4(2)
C56 C55 C59 F19 98.0(4)
C56 C55 C59 F20 -22.1(5)
C56 C55 C59 F70 -142.7(4)
C56 C55 C59 F20A -85.9(10)
C56 C55 C59 F70A 162.7(12)
C56 C55 C59 F19A 24.7(11)
C56 C57 C58 C53 0.3(3)
C56 C57 C60 F21 -12.0(3)
C56 C57 C60 F22 -129.8(2)
C56 C57 C60 F23 110.1(2)
C58 C53 C54 C55 -2.6(3)
C58 C53 B1 C29 53.2(2)
C58 C53 B1 C37 -67.6(2)
C58 C53 B1 C45 170.30(18)
C58 C57 C60 F21 170.4(2)
C58 C57 C60 F22 52.6(3)
C58 C57 C60 F23 -67.5(3)
C59 C55 C56 C57 -179.0(2)
C60 C57 C58 C53 177.9(2)
B1 C29 C30 C31 178.41(19)
B1 C29 C34 C33 -179.37(18)
B1 C37 C38 C39 -179.95(17)
B1 C37 C42 C41 179.82(16)
B1 C45 C46 C47 -177.5(2)
B1 C45 C50 C49 175.34(19)
B1 C53 C54 C55 179.6(2)
B1 C53 C58 C57 179.82(18)
C4 P2 C6 C7 -55.0(3)
C4 P2 C13 N1 -66.60(19)
C6 P2 C4 C5 -72.0(3)
C6 P2 C13 N1 -176.55(17)
C8 P1 C10 C11 -178.4(2)
C8 P1 C12 N1 65.96(19)
C10 P1 C8 C9 -53.5(3)
C10 P1 C12 N1 174.61(17)
C12 P1 C8 C9 52.3(3)
C12 P1 C10 C11 72.4(2)
C12 N1 C13 P2 -77.2(2)
C13 P2 C4 C5 -179.7(2)
C13 P2 C6 C7 53.5(3)
C13 N1 C12 P1 75.8(2)
C14 N1 C12 P1 -161.90(17)
C14 N1 C13 P2 160.85(17)
C18 P4 C20 C21 -47.0(3)
C18 P4 C27 N2 176.15(19)
C20 P4 C18 C19 -178.3(2)
C20 P4 C27 N2 67.9(2)
C22 P3 C24 C25 -81.9(3)
C22 P3 C26 N2 -177.2(2)
C24 P3 C22 C23 -59.8(4)
C24 P3 C26 N2 -65.3(2)
C26 P3 C22 C23 48.6(4)
C26 P3 C24 C25 169.7(3)
C26 N2 C27 P4 75.1(3)
C27 P4 C18 C19 71.8(2)
C27 P4 C20 C21 59.2(3)
C27 N2 C26 P3 -76.9(3)
C28 N2 C26 P3 160.84(19)
C28 N2 C27 P4 -162.2(2)
C61 C62 C63 C64 -0.3(3)
C61 C62 C63 C67 180.0(2)
C62 C61 C66 C65 -2.3(3)
C62 C61 B2 C69 172.18(18)
C62 C61 B2 C77 54.0(3)
C62 C61 B2 C85 -66.0(2)
C62 C63 C64 C65 -1.1(3)
C62 C63 C67 F28 175.0(2)
C62 C63 C67 F29 -63.7(3)
C62 C63 C67 F30 55.4(3)
C63 C64 C65 C66 0.8(4)
C63 C64 C65 C68 -179.4(3)
C64 C63 C67 F28 -4.8(3)
C64 C63 C67 F29 116.6(2)
C64 C63 C67 F30 -124.3(2)
C64 C65 C66 C61 0.9(4)
C64 C65 C68 F25 10.3(6)
C64 C65 C68 F25A 95.7(6)
C64 C65 C68 F26 -100.9(5)
C64 C65 C68 F26A -16.1(8)
C64 C65 C68 F27 140.0(6)
C64 C65 C68 F27A -156.9(9)
C66 C61 C62 C63 1.9(3)
C66 C61 B2 C69 -11.7(3)
C66 C61 B2 C77 -129.8(2)
C66 C61 B2 C85 110.1(2)
C66 C65 C68 F25 -169.9(4)
C66 C65 C68 F25A -84.4(6)
C66 C65 C68 F26 78.9(5)
C66 C65 C68 F26A 163.7(7)
C66 C65 C68 F27 -40.2(7)
C66 C65 C68 F27A 23.0(10)
C67 C63 C64 C65 178.6(2)
C68 C65 C66 C61 -178.9(3)
C69 C70 C71 C72 -0.2(4)
C69 C70 C71 C75 178.8(3)
C70 C69 C74 C73 -1.6(3)
C70 C69 B2 C61 128.5(2)
C70 C69 B2 C77 -109.5(2)
C70 C69 B2 C85 11.1(3)
C70 C71 C72 C73 -0.2(4)
C70 C71 C75 F34 -161.4(5)
C70 C71 C75 F34A 155.7(10)
C70 C71 C75 F35 81.5(5)
C70 C71 C75 F35A 26.7(14)
C70 C71 C75 F36 -33.7(7)
C70 C71 C75 F36A -96.0(9)
C71 C72 C73 C74 -0.3(4)
C71 C72 C73 C76 178.1(3)
C72 C71 C75 F34 17.6(7)
C72 C71 C75 F34A -25.3(10)
C72 C71 C75 F35 -99.5(5)
C72 C71 C75 F35A -154.2(13)
C72 C71 C75 F36 145.3(5)
C72 C71 C75 F36A 83.0(10)
C72 C73 C74 C69 1.3(4)
C72 C73 C76 F31 -163.5(5)
C72 C73 C76 F31A 142.2(6)
C72 C73 C76 F32 -41.9(7)
C72 C73 C76 F32A -92.7(5)
C72 C73 C76 F33 85.6(6)
C72 C73 C76 F33A 18.2(5)
C74 C69 C70 C71 1.1(3)
C74 C69 B2 C61 -54.1(2)
C74 C69 B2 C77 67.9(2)
C74 C69 B2 C85 -171.54(18)
C74 C73 C76 F31 14.9(6)
C74 C73 C76 F31A -39.4(7)
C74 C73 C76 F32 136.5(6)
C74 C73 C76 F32A 85.8(5)
C74 C73 C76 F33 -96.0(6)
C74 C73 C76 F33A -163.4(4)
C75 C71 C72 C73 -179.3(3)
C76 C73 C74 C69 -177.1(2)
C77 C78 C79 C80 0.9(3)
C77 C78 C79 C83 -179.8(2)
C78 C77 C82 C81 1.4(3)
C78 C77 B2 C61 -171.06(19)
C78 C77 B2 C69 68.0(2)
C78 C77 B2 C85 -54.0(2)
C78 C79 C80 C81 0.5(3)
C78 C79 C83 F37 -92.1(3)
C78 C79 C83 F37A -30.4(10)
C78 C79 C83 F38 23.9(4)
C78 C79 C83 F38A 86.0(7)
C78 C79 C83 F39 150.0(4)
C78 C79 C83 F39A -164.1(8)
C79 C80 C81 C82 -1.0(3)
C79 C80 C81 C84 179.2(2)
C80 C79 C83 F37 87.2(3)
C80 C79 C83 F37A 148.8(9)
C80 C79 C83 F38 -156.8(4)
C80 C79 C83 F38A -94.7(7)
C80 C79 C83 F39 -30.8(4)
C80 C79 C83 F39A 15.1(9)
C80 C81 C82 C77 -0.1(3)
C80 C81 C84 F40 -44.9(6)
C80 C81 C84 F40A -132.6(6)
C80 C81 C84 F41 67.6(7)
C80 C81 C84 F41A -11.2(8)
C80 C81 C84 F42 -167.0(7)
C80 C81 C84 F42A 115.8(8)
C82 C77 C78 C79 -1.9(3)
C82 C77 B2 C61 11.8(3)
C82 C77 B2 C69 -109.1(2)
C82 C77 B2 C85 128.9(2)
C82 C81 C84 F40 135.2(6)
C82 C81 C84 F40A 47.5(6)
C82 C81 C84 F41 -112.3(6)
C82 C81 C84 F41A 168.9(7)
C82 C81 C84 F42 13.1(7)
C82 C81 C84 F42A -64.1(8)
C83 C79 C80 C81 -178.7(2)
C84 C81 C82 C77 179.8(2)
C85 C86 C87 C88 0.8(3)
C85 C86 C87 C91 -176.6(2)
C86 C85 C90 C89 1.7(3)
C86 C85 B2 C61 109.5(2)
C86 C85 B2 C69 -129.9(2)
C86 C85 B2 C77 -11.8(3)
C86 C87 C88 C89 0.3(3)
C86 C87 C91 F46 -145.2(4)
C86 C87 C91 F46A -97.9(8)
C86 C87 C91 F47 -27.0(5)
C86 C87 C91 F47A 31.0(8)
C86 C87 C91 F48 92.7(5)
C86 C87 C91 F48A 144.1(7)
C87 C88 C89 C90 -0.4(3)
C87 C88 C89 C92 -177.6(2)
C88 C87 C91 F46 37.3(5)
C88 C87 C91 F46A 84.6(8)
C88 C87 C91 F47 155.6(4)
C88 C87 C91 F47A -146.4(8)
C88 C87 C91 F48 -84.8(5)
C88 C87 C91 F48A -33.3(7)
C88 C89 C90 C85 -0.7(3)
C88 C89 C92 F43 -118.6(6)
C88 C89 C92 F43A -146.7(9)
C88 C89 C92 F44 6.3(6)
C88 C89 C92 F44A -27.2(10)
C88 C89 C92 F45 124.2(6)
C88 C89 C92 F45A 89.3(10)
C90 C85 C86 C87 -1.8(3)
C90 C85 B2 C61 -68.7(2)
C90 C85 B2 C69 51.9(2)
C90 C85 B2 C77 169.95(17)
C90 C89 C92 F43 64.1(6)
C90 C89 C92 F43A 36.0(9)
C90 C89 C92 F44 -171.0(6)
C90 C89 C92 F44A 155.6(10)
C90 C89 C92 F45 -53.0(6)
C90 C89 C92 F45A -87.9(10)
C91 C87 C88 C89 177.8(2)
C92 C89 C90 C85 176.6(2)
B2 C61 C62 C63 178.39(19)
B2 C61 C66 C65 -178.6(2)
B2 C69 C70 C71 178.6(2)
B2 C69 C74 C73 -179.3(2)
B2 C77 C78 C79 -179.26(19)
B2 C77 C82 C81 178.6(2)
B2 C85 C86 C87 179.85(18)
B2 C85 C90 C89 -179.86(18)
